data_4023719
loop_
_publ_author_name
'Hirohito Tsue'
'Kazuhiro Matsui'
'Koichi Ishibashi'
'Hiroki Takahashi'
'Satoshi Tokita'
'Kohei Ono'
'Rui Tamura'

_publ_section_title
;
 Azacalix[7]arene Heptamethyl Ether: Preparation, Nanochannel
 Crystal Structure, and Selective Adsorption of Carbon Dioxide
;
_journal_name_full 'Journal of Organic Chemistry'
_journal_page_first 7748
_journal_page_last 7755
_journal_paper_doi 10.1021/jo801543z
_journal_volume 73
_journal_year 2008
_chemical_formula_moiety 'C89 H133 N7 O7 '
_chemical_formula_sum 'C89 H133 N7 O7'
_chemical_formula_weight 1413.07
_space_group_IT_number 14
_symmetry_cell_setting monoclinic
_symmetry_Int_Tables_number 14
_symmetry_space_group_name_Hall '-P 2ybc'
_symmetry_space_group_name_H-M 'P 1 21/c 1'
_audit_creation_date 2008-01-29
_audit_creation_method 'by CrystalStructure 3.8'
_cell_angle_alpha 90.0000
_cell_angle_beta 101.494(2)
_cell_angle_gamma 90.0000
_cell_formula_units_Z 4
_cell_length_a 18.4577(13)
_cell_length_b 24.5362(19)
_cell_length_c 19.5227(14)
_cell_measurement_reflns_used 16217
_cell_measurement_temperature 113.1
_cell_measurement_theta_max 27.4
_cell_measurement_theta_min 3.0
_cell_volume 8664.2(11)
_computing_cell_refinement PROCESS-AUTO
_computing_data_collection PROCESS-AUTO
_computing_data_reduction CrystalStructure
_computing_publication_material 'CrystalStructure 3.8'
_computing_structure_refinement SHELXL
_computing_structure_solution SIR97
_diffrn_detector_area_resol_mean 10.00
_diffrn_measured_fraction_theta_full 0.952
_diffrn_measured_fraction_theta_max 0.952
_diffrn_measurement_device_type 'Rigaku RAXIS-RAPID'
_diffrn_measurement_method \w
_diffrn_radiation_type 'Mo K\a'
_diffrn_radiation_wavelength 0.71075
_diffrn_reflns_av_R_equivalents 0.312
_diffrn_reflns_limit_h_max 22
_diffrn_reflns_limit_h_min -23
_diffrn_reflns_limit_k_max 31
_diffrn_reflns_limit_k_min -31
_diffrn_reflns_limit_l_max 25
_diffrn_reflns_limit_l_min -25
_diffrn_reflns_number 65781
_diffrn_reflns_theta_full 27.48
_diffrn_reflns_theta_max 27.48
_exptl_absorpt_coefficient_mu 0.068
_exptl_absorpt_correction_type none
_exptl_crystal_colour colorless
_exptl_crystal_density_diffrn 1.083
_exptl_crystal_density_method 'not measured'
_exptl_crystal_description prism
_exptl_crystal_F_000 3088.00
_exptl_crystal_size_max 0.30
_exptl_crystal_size_mid 0.30
_exptl_crystal_size_min 0.20
_refine_diff_density_max 0.72
_refine_diff_density_min -0.32
_refine_ls_extinction_method none
_refine_ls_goodness_of_fit_ref 0.935
_refine_ls_hydrogen_treatment refall
_refine_ls_number_parameters 975
_refine_ls_number_reflns 18904
_refine_ls_R_factor_gt 0.1167
_refine_ls_shift/su_max 0.0299
_refine_ls_structure_factor_coef Fsqd
_refine_ls_weighting_details 'w = 1/[\s^2^(Fo^2^)+(0.1518P)^2^+0.0000P] where P=(Fo^2^+2Fc^2^)/3'
_refine_ls_weighting_scheme calc
_refine_ls_wR_factor_ref 0.3759
_reflns_number_gt 5128
_reflns_number_total 18904
_reflns_threshold_expression F^2^>2.0\s(F^2^)
_cod_data_source_file jo801543z_si_002.cif
_cod_data_source_block hexane_clathrate_of_1
_cod_original_formula_sum 'C89 H133 N7 O7 '
_cod_database_code 4023719

loop_
_symmetry_equiv_pos_site_id
_symmetry_equiv_pos_as_xyz
1 +X,+Y,+Z
2 -X,1/2+Y,1/2-Z
3 -X,-Y,-Z
4 +X,1/2-Y,1/2+Z

loop_
_atom_site_label
_atom_site_type_symbol
_atom_site_fract_x
_atom_site_fract_y
_atom_site_fract_z
_atom_site_U_iso_or_equiv
_atom_site_adp_type
_atom_site_occupancy
_atom_site_symmetry_multiplicity
_atom_site_calc_flag
_atom_site_refinement_flags
_atom_site_disorder_assembly
_atom_site_disorder_group
O(1) O 0.3245(2) 0.10855(19) 0.3970(2) 0.0565(12) Uani 1.00 1 d . . .
O(2) O 0.4461(2) 0.17372(18) 0.2741(2) 0.0503(11) Uani 1.00 1 d . . .
O(3) O 0.4339(2) 0.07821(18) 0.1894(2) 0.0545(12) Uani 1.00 1 d . . .
O(4) O 0.4967(2) -0.06165(18) 0.3478(2) 0.0546(11) Uani 1.00 1 d . . .
O(5) O 0.5106(2) -0.22956(18) 0.4666(2) 0.0525(11) Uani 1.00 1 d . . .
O(6) O 0.3556(2) -0.13798(19) 0.5278(2) 0.0599(12) Uani 1.00 1 d . . .
O(7) O 0.2730(2) 0.00450(19) 0.5521(2) 0.0532(11) Uani 1.00 1 d . . .
N(1) N 0.3106(3) 0.1842(2) 0.2957(2) 0.0490(13) Uani 1.00 1 d . . .
N(2) N 0.4760(3) 0.1792(2) 0.1362(2) 0.0504(13) Uani 1.00 1 d . . .
N(3) N 0.5360(3) 0.0091(2) 0.2576(3) 0.0601(15) Uani 1.00 1 d . . .
N(4) N 0.5492(3) -0.1695(2) 0.3573(3) 0.0513(15) Uani 1.00 1 d . . .
N(5) N 0.3656(3) -0.2449(2) 0.4750(3) 0.0529(15) Uani 1.00 1 d . . .
N(6) N 0.2224(3) -0.1001(2) 0.5589(2) 0.0564(15) Uani 1.00 1 d . . .
N(7) N 0.2083(3) 0.0765(2) 0.4556(3) 0.0641(17) Uani 1.00 1 d . . .
C(1) C 0.1947(4) 0.1131(2) 0.3995(3) 0.0552(18) Uani 1.00 1 d . . .
C(2) C 0.1251(3) 0.1360(3) 0.3747(3) 0.0582(19) Uani 1.00 1 d . . .
C(3) C 0.1158(3) 0.1743(2) 0.3218(3) 0.0523(17) Uani 1.00 1 d . . .
C(4) C 0.1768(3) 0.1920(2) 0.2952(3) 0.0521(17) Uani 1.00 1 d . . .
C(5) C 0.2465(3) 0.1690(2) 0.3183(3) 0.0490(16) Uani 1.00 1 d . . .
C(6) C 0.3195(3) 0.1939(2) 0.2271(3) 0.0485(16) Uani 1.00 1 d . . .
C(7) C 0.2649(3) 0.2097(2) 0.1708(3) 0.0570(18) Uani 1.00 1 d . . .
C(8) C 0.2799(3) 0.2191(2) 0.1052(3) 0.0461(16) Uani 1.00 1 d . . .
C(9) C 0.3510(3) 0.2082(2) 0.0951(3) 0.0457(15) Uani 1.00 1 d . . .
C(10) C 0.4067(3) 0.1915(2) 0.1499(3) 0.0496(16) Uani 1.00 1 d . . .
C(11) C 0.5287(3) 0.1417(2) 0.1707(3) 0.0442(15) Uani 1.00 1 d . . .
C(12) C 0.6035(3) 0.1542(2) 0.1787(3) 0.0511(16) Uani 1.00 1 d . . .
C(13) C 0.6578(3) 0.1182(2) 0.2123(3) 0.0515(17) Uani 1.00 1 d . . .
C(14) C 0.6355(3) 0.0696(2) 0.2376(3) 0.0525(17) Uani 1.00 1 d . . .
C(15) C 0.5615(3) 0.0567(2) 0.2304(3) 0.0518(17) Uani 1.00 1 d . . .
C(16) C 0.5687(3) -0.0422(2) 0.2623(3) 0.0472(16) Uani 1.00 1 d . . .
C(17) C 0.6207(3) -0.0578(2) 0.2239(3) 0.0524(17) Uani 1.00 1 d . . .
C(18) C 0.6536(3) -0.1090(2) 0.2314(3) 0.0517(17) Uani 1.00 1 d . . .
C(19) C 0.6280(3) -0.1461(2) 0.2757(3) 0.0542(17) Uani 1.00 1 d . . .
C(20) C 0.5744(3) -0.1316(2) 0.3129(3) 0.0503(17) Uani 1.00 1 d . . .
C(21) C 0.4749(3) -0.1797(2) 0.3589(3) 0.0487(16) Uani 1.00 1 d . . .
C(22) C 0.4183(3) -0.1593(2) 0.3058(3) 0.0523(17) Uani 1.00 1 d . . .
C(23) C 0.3443(3) -0.1666(2) 0.3096(3) 0.0537(17) Uani 1.00 1 d . . .
C(24) C 0.3269(3) -0.1951(2) 0.3645(3) 0.0569(18) Uani 1.00 1 d . . .
C(25) C 0.3838(3) -0.2161(2) 0.4188(3) 0.0496(16) Uani 1.00 1 d . . .
C(26) C 0.3009(3) -0.2265(3) 0.4995(3) 0.0555(18) Uani 1.00 1 d . . .
C(27) C 0.2420(3) -0.2615(2) 0.4975(3) 0.0528(17) Uani 1.00 1 d . . .
C(28) C 0.1761(3) -0.2456(3) 0.5166(3) 0.0539(17) Uani 1.00 1 d . . .
C(29) C 0.1729(3) -0.1913(2) 0.5377(3) 0.0485(16) Uani 1.00 1 d . . .
C(30) C 0.2300(3) -0.1550(2) 0.5380(3) 0.0524(17) Uani 1.00 1 d . . .
C(31) C 0.1810(3) -0.0626(3) 0.5116(3) 0.0521(17) Uani 1.00 1 d . . .
C(32) C 0.1162(3) -0.0775(2) 0.4668(3) 0.0558(18) Uani 1.00 1 d . . .
C(33) C 0.0770(3) -0.0397(3) 0.4183(3) 0.0555(18) Uani 1.00 1 d . . .
C(34) C 0.1075(3) 0.0107(3) 0.4133(3) 0.0595(19) Uani 1.00 1 d . . .
C(35) C 0.1727(3) 0.0268(3) 0.4575(3) 0.0544(18) Uani 1.00 1 d . . .
C(36) C 0.2537(3) 0.1299(2) 0.3704(3) 0.0514(17) Uani 1.00 1 d . . .
C(37) C 0.3919(3) 0.1874(2) 0.2161(3) 0.0482(16) Uani 1.00 1 d . . .
C(38) C 0.5077(3) 0.0923(2) 0.1957(3) 0.0495(16) Uani 1.00 1 d . . .
C(39) C 0.5467(3) -0.0794(2) 0.3083(3) 0.0507(17) Uani 1.00 1 d . . .
C(40) C 0.4565(3) -0.2068(2) 0.4146(3) 0.0473(16) Uani 1.00 1 d . . .
C(41) C 0.2956(3) -0.1728(3) 0.5214(3) 0.0544(18) Uani 1.00 1 d . . .
C(42) C 0.2061(3) -0.0100(3) 0.5075(3) 0.0528(17) Uani 1.00 1 d . . .
C(43) C 0.0390(3) 0.2003(3) 0.2922(3) 0.065(2) Uani 1.00 1 d . . .
C(44) C 0.0433(4) 0.2613(3) 0.3101(4) 0.085(2) Uani 1.00 1 d . . .
C(45) C 0.0208(4) 0.1900(5) 0.2136(4) 0.138(5) Uani 1.00 1 d . . .
C(46) C -0.0207(3) 0.1738(3) 0.3257(4) 0.083(2) Uani 1.00 1 d . . .
C(47) C 0.3389(4) 0.0603(3) 0.3610(4) 0.084(2) Uani 1.00 1 d . . .
C(48) C 0.2191(3) 0.2379(2) 0.0462(3) 0.0526(17) Uani 1.00 1 d . . .
C(49) C 0.1787(4) 0.2875(3) 0.0690(4) 0.086(2) Uani 1.00 1 d . . .
C(50) C 0.2477(4) 0.2553(3) -0.0188(3) 0.072(2) Uani 1.00 1 d . . .
C(51) C 0.1653(4) 0.1915(3) 0.0255(4) 0.093(2) Uani 1.00 1 d . . .
C(52) C 0.4969(3) 0.2179(3) 0.2967(3) 0.068(2) Uani 1.00 1 d . . .
C(53) C 0.7387(3) 0.1366(3) 0.2246(3) 0.0554(18) Uani 1.00 1 d . . .
C(54) C 0.7477(3) 0.1850(3) 0.2750(3) 0.0625(19) Uani 1.00 1 d . . .
C(55) C 0.7591(3) 0.1554(3) 0.1567(3) 0.0623(19) Uani 1.00 1 d . . .
C(56) C 0.7916(3) 0.0906(3) 0.2562(3) 0.064(2) Uani 1.00 1 d . . .
C(57) C 0.4017(4) 0.0561(3) 0.1210(4) 0.075(2) Uani 1.00 1 d . . .
C(58) C 0.7140(4) -0.1232(2) 0.1911(3) 0.0591(18) Uani 1.00 1 d . . .
C(59) C 0.6863(5) -0.1160(4) 0.1134(4) 0.110(3) Uani 1.00 1 d . . .
C(60) C 0.7775(5) -0.0820(4) 0.2107(6) 0.120(3) Uani 1.00 1 d . . .
C(61) C 0.7452(6) -0.1765(4) 0.2042(6) 0.135(4) Uani 1.00 1 d . . .
C(62) C 0.5338(4) -0.0411(3) 0.4145(3) 0.070(2) Uani 1.00 1 d . . .
C(63) C 0.2844(4) -0.1398(3) 0.2532(4) 0.069(2) Uani 1.00 1 d . . .
C(64) C 0.2975(5) -0.0778(3) 0.2594(5) 0.111(3) Uani 1.00 1 d . . .
C(65) C 0.2922(4) -0.1586(3) 0.1793(3) 0.083(2) Uani 1.00 1 d . . .
C(66) C 0.2071(3) -0.1530(3) 0.2623(3) 0.074(2) Uani 1.00 1 d . . .
C(67) C 0.5438(4) -0.1908(3) 0.5186(3) 0.065(2) Uani 1.00 1 d . . .
C(68) C 0.1100(3) -0.2827(3) 0.5123(3) 0.0600(19) Uani 1.00 1 d . . .
C(69) C 0.0966(4) -0.2934(3) 0.5847(4) 0.080(2) Uani 1.00 1 d . . .
C(70) C 0.0420(4) -0.2552(3) 0.4689(4) 0.088(2) Uani 1.00 1 d . . .
C(71) C 0.1211(4) -0.3368(3) 0.4788(4) 0.092(2) Uani 1.00 1 d . . .
C(72) C 0.3529(4) -0.0957(3) 0.4770(4) 0.070(2) Uani 1.00 1 d . . .
C(73) C 0.0036(3) -0.0578(3) 0.3715(3) 0.063(2) Uani 1.00 1 d . . .
C(74) C -0.0386(4) -0.0098(4) 0.3338(5) 0.126(4) Uani 1.00 1 d . . .
C(75) C -0.0467(4) -0.0818(4) 0.4155(5) 0.109(3) Uani 1.00 1 d . . .
C(76) C 0.0181(4) -0.0997(4) 0.3206(5) 0.125(4) Uani 1.00 1 d . . .
C(77) C 0.2591(3) 0.0345(3) 0.6112(3) 0.0569(18) Uani 1.00 1 d . . .
C(79) C 0.1981(9) 0.4433(6) 0.6611(8) 0.177(6) Uani 1.00 1 d . . .
C(80) C 0.1493(10) 0.4475(7) 0.7032(8) 0.179(6) Uani 1.00 1 d . . .
C(81) C 0.0751(13) 0.4560(8) 0.6577(12) 0.275(14) Uani 1.00 1 d . . .
C(82) C 0.0486(9) 0.5077(9) 0.6309(8) 0.191(7) Uani 1.00 1 d . . .
C(83) C -0.0320(10) 0.5198(8) 0.6035(8) 0.216(8) Uani 1.00 1 d . . .
C(84) C -0.0530(9) 0.5772(6) 0.5781(10) 0.231(9) Uani 1.00 1 d . . .
C(85) C 0.2376(6) 0.5142(5) 0.4783(6) 0.130(4) Uani 1.00 1 d . . .
C(86) C 0.3224(13) 0.5248(7) 0.4676(9) 0.097(5) Uani 0.57 1 d P . .
C(87) C 0.3603(7) 0.5653(7) 0.4951(8) 0.164(6) Uani 1.00 1 d . . .
C(88) C 0.4361(8) 0.5812(7) 0.4970(6) 0.163(6) Uani 1.00 1 d . . .
C(89) C 0.4544(14) 0.5985(12) 0.5747(14) 0.104(8) Uani 0.40 1 d P . .
C(90) C 0.4811(5) 0.6510(4) 0.5948(5) 0.106(3) Uani 1.00 1 d . . .
C(91) C 0.2924(12) 0.5516(10) 0.5097(12) 0.091(6) Uani 0.43 1 d P . .
C(92) C 0.4762(11) 0.6295(7) 0.5174(8) 0.110(5) Uani 0.60 1 d P . .
H(1) H 0.0841 0.1252 0.3942 0.070 Uiso 1.00 1 c R . .
H(2) H 0.1706 0.2200 0.2609 0.063 Uiso 1.00 1 c R . .
H(3) H 0.2157 0.2143 0.1777 0.068 Uiso 1.00 1 c R . .
H(4) H 0.3617 0.2122 0.0498 0.055 Uiso 1.00 1 c R . .
H(5) H 0.6179 0.1878 0.1610 0.061 Uiso 1.00 1 c R . .
H(6) H 0.6717 0.0447 0.2603 0.063 Uiso 1.00 1 c R . .
H(7) H 0.6342 -0.0328 0.1915 0.063 Uiso 1.00 1 c R . .
H(8) H 0.6479 -0.1819 0.2804 0.065 Uiso 1.00 1 c R . .
H(9) H 0.4306 -0.1405 0.2671 0.063 Uiso 1.00 1 c R . .
H(10) H 0.2765 -0.2009 0.3666 0.068 Uiso 1.00 1 c R . .
H(11) H 0.2465 -0.2980 0.4827 0.063 Uiso 1.00 1 c R . .
H(12) H 0.1297 -0.1789 0.5524 0.058 Uiso 1.00 1 c R . .
H(13) H 0.0977 -0.1135 0.4686 0.067 Uiso 1.00 1 c R . .
H(14) H 0.0834 0.0353 0.3786 0.071 Uiso 1.00 1 c R . .
H(15) H 0.0288 0.2670 0.3553 0.102 Uiso 1.00 1 c R . .
H(16) H 0.0097 0.2816 0.2738 0.102 Uiso 1.00 1 c R . .
H(17) H 0.0940 0.2743 0.3129 0.102 Uiso 1.00 1 c R . .
H(18) H 0.0405 0.2198 0.1894 0.165 Uiso 1.00 1 c R . .
H(19) H -0.0330 0.1881 0.1977 0.165 Uiso 1.00 1 c R . .
H(20) H 0.0431 0.1555 0.2033 0.165 Uiso 1.00 1 c R . .
H(21) H -0.0415 0.1423 0.2978 0.099 Uiso 1.00 1 c R . .
H(22) H -0.0600 0.2004 0.3275 0.099 Uiso 1.00 1 c R . .
H(23) H 0.0013 0.1619 0.3732 0.099 Uiso 1.00 1 c R . .
H(24) H 0.3230 0.0283 0.3842 0.101 Uiso 1.00 1 c R . .
H(25) H 0.3921 0.0577 0.3616 0.101 Uiso 1.00 1 c R . .
H(26) H 0.3117 0.0618 0.3125 0.101 Uiso 1.00 1 c R . .
H(27) H 0.1375 0.2750 0.0898 0.103 Uiso 1.00 1 c R . .
H(28) H 0.1596 0.3103 0.0281 0.103 Uiso 1.00 1 c R . .
H(29) H 0.2132 0.3088 0.1034 0.103 Uiso 1.00 1 c R . .
H(30) H 0.2593 0.2943 -0.0159 0.086 Uiso 1.00 1 c R . .
H(31) H 0.2097 0.2483 -0.0606 0.086 Uiso 1.00 1 c R . .
H(32) H 0.2924 0.2346 -0.0216 0.086 Uiso 1.00 1 c R . .
H(33) H 0.1805 0.1699 -0.0114 0.111 Uiso 1.00 1 c R . .
H(34) H 0.1157 0.2063 0.0083 0.111 Uiso 1.00 1 c R . .
H(35) H 0.1647 0.1683 0.0662 0.111 Uiso 1.00 1 c R . .
H(36) H 0.5383 0.2158 0.2722 0.082 Uiso 1.00 1 c R . .
H(37) H 0.5158 0.2151 0.3472 0.082 Uiso 1.00 1 c R . .
H(38) H 0.4712 0.2528 0.2861 0.082 Uiso 1.00 1 c R . .
H(39) H 0.7377 0.2189 0.2483 0.075 Uiso 1.00 1 c R . .
H(40) H 0.7983 0.1856 0.3024 0.075 Uiso 1.00 1 c R . .
H(41) H 0.7128 0.1814 0.3065 0.075 Uiso 1.00 1 c R . .
H(42) H 0.7778 0.1244 0.1338 0.075 Uiso 1.00 1 c R . .
H(43) H 0.7975 0.1835 0.1667 0.075 Uiso 1.00 1 c R . .
H(44) H 0.7153 0.1704 0.1257 0.075 Uiso 1.00 1 c R . .
H(45) H 0.8004 0.0927 0.3073 0.077 Uiso 1.00 1 c R . .
H(46) H 0.8387 0.0947 0.2406 0.077 Uiso 1.00 1 c R . .
H(47) H 0.7695 0.0553 0.2407 0.077 Uiso 1.00 1 c R . .
H(48) H 0.3812 0.0859 0.0896 0.089 Uiso 1.00 1 c R . .
H(49) H 0.3623 0.0305 0.1255 0.089 Uiso 1.00 1 c R . .
H(50) H 0.4400 0.0372 0.1019 0.089 Uiso 1.00 1 c R . .
H(51) H 0.6647 -0.1503 0.0932 0.133 Uiso 1.00 1 c R . .
H(52) H 0.7275 -0.1057 0.0913 0.133 Uiso 1.00 1 c R . .
H(53) H 0.6485 -0.0873 0.1053 0.133 Uiso 1.00 1 c R . .
H(54) H 0.7689 -0.0510 0.1785 0.144 Uiso 1.00 1 c R . .
H(55) H 0.8243 -0.0996 0.2075 0.144 Uiso 1.00 1 c R . .
H(56) H 0.7796 -0.0692 0.2586 0.144 Uiso 1.00 1 c R . .
H(57) H 0.7868 -0.1751 0.2442 0.162 Uiso 1.00 1 c R . .
H(58) H 0.7628 -0.1894 0.1629 0.162 Uiso 1.00 1 c R . .
H(59) H 0.7075 -0.2016 0.2146 0.162 Uiso 1.00 1 c R . .
H(60) H 0.5416 -0.0709 0.4486 0.085 Uiso 1.00 1 c R . .
H(61) H 0.5034 -0.0127 0.4302 0.085 Uiso 1.00 1 c R . .
H(62) H 0.5817 -0.0256 0.4103 0.085 Uiso 1.00 1 c R . .
H(63) H 0.2697 -0.0626 0.2928 0.133 Uiso 1.00 1 c R . .
H(64) H 0.2808 -0.0608 0.2136 0.133 Uiso 1.00 1 c R . .
H(65) H 0.3503 -0.0707 0.2759 0.133 Uiso 1.00 1 c R . .
H(66) H 0.3255 -0.1338 0.1611 0.099 Uiso 1.00 1 c R . .
H(67) H 0.2436 -0.1583 0.1481 0.099 Uiso 1.00 1 c R . .
H(68) H 0.3126 -0.1956 0.1819 0.099 Uiso 1.00 1 c R . .
H(69) H 0.1898 -0.1862 0.2360 0.089 Uiso 1.00 1 c R . .
H(70) H 0.1740 -0.1227 0.2447 0.089 Uiso 1.00 1 c R . .
H(71) H 0.2071 -0.1588 0.3119 0.089 Uiso 1.00 1 c R . .
H(72) H 0.5868 -0.1741 0.5045 0.078 Uiso 1.00 1 c R . .
H(73) H 0.5596 -0.2094 0.5635 0.078 Uiso 1.00 1 c R . .
H(74) H 0.5077 -0.1624 0.5232 0.078 Uiso 1.00 1 c R . .
H(75) H 0.1241 -0.3259 0.6040 0.096 Uiso 1.00 1 c R . .
H(76) H 0.0437 -0.2992 0.5825 0.096 Uiso 1.00 1 c R . .
H(77) H 0.1134 -0.2619 0.6147 0.096 Uiso 1.00 1 c R . .
H(78) H 0.0177 -0.2331 0.4995 0.106 Uiso 1.00 1 c R . .
H(79) H 0.0076 -0.2830 0.4457 0.106 Uiso 1.00 1 c R . .
H(80) H 0.0571 -0.2317 0.4336 0.106 Uiso 1.00 1 c R . .
H(81) H 0.1031 -0.3343 0.4282 0.111 Uiso 1.00 1 c R . .
H(82) H 0.0935 -0.3652 0.4981 0.111 Uiso 1.00 1 c R . .
H(83) H 0.1738 -0.3461 0.4885 0.111 Uiso 1.00 1 c R . .
H(84) H 0.3737 -0.1091 0.4377 0.084 Uiso 1.00 1 c R . .
H(85) H 0.3818 -0.0644 0.4984 0.084 Uiso 1.00 1 c R . .
H(86) H 0.3015 -0.0845 0.4600 0.084 Uiso 1.00 1 c R . .
H(87) H -0.0712 0.0055 0.3628 0.152 Uiso 1.00 1 c R . .
H(88) H -0.0682 -0.0221 0.2892 0.152 Uiso 1.00 1 c R . .
H(89) H -0.0035 0.0181 0.3252 0.152 Uiso 1.00 1 c R . .
H(90) H -0.0383 -0.1212 0.4199 0.131 Uiso 1.00 1 c R . .
H(91) H -0.0983 -0.0749 0.3932 0.131 Uiso 1.00 1 c R . .
H(92) H -0.0362 -0.0651 0.4620 0.131 Uiso 1.00 1 c R . .
H(93) H 0.0259 -0.0817 0.2779 0.151 Uiso 1.00 1 c R . .
H(94) H -0.0245 -0.1243 0.3093 0.151 Uiso 1.00 1 c R . .
H(95) H 0.0622 -0.1206 0.3412 0.151 Uiso 1.00 1 c R . .
H(96) H 0.2564 0.0735 0.6002 0.068 Uiso 1.00 1 c R . .
H(97) H 0.2993 0.0279 0.6515 0.068 Uiso 1.00 1 c R . .
H(98) H 0.2122 0.0225 0.6224 0.068 Uiso 1.00 1 c R . .
H(99) H 0.348(2) 0.166(2) 0.318(3) 0.07(2) Uiso 1.00 1 d . . .
H(100) H 0.497(3) 0.199(2) 0.110(3) 0.08(2) Uiso 1.00 1 d . . .
H(101) H 0.494(2) -0.000(3) 0.267(4) 0.12(3) Uiso 1.00 1 d . . .
H(102) H 0.570(3) -0.197(2) 0.365(3) 0.06(2) Uiso 1.00 1 d . . .
H(103) H 0.406(3) -0.250(2) 0.503(2) 0.042(19) Uiso 1.00 1 d . . .
H(104) H 0.262(2) -0.082(2) 0.578(2) 0.046(18) Uiso 1.00 1 d . . .
H(105) H 0.255(3) 0.076(2) 0.474(2) 0.040(18) Uiso 1.00 1 d . . .
H(106) H 0.2061 0.4048 0.6518 0.213 Uiso 1.00 1 c R . .
H(107) H 0.2451 0.4599 0.6838 0.213 Uiso 1.00 1 c R . .
H(108) H 0.1789 0.4622 0.6170 0.213 Uiso 1.00 1 c R . .
H(109) H 0.1622 0.4786 0.7356 0.214 Uiso 1.00 1 c R . .
H(110) H 0.1495 0.4138 0.7312 0.214 Uiso 1.00 1 c R . .
H(111) H 0.0728 0.4317 0.6168 0.330 Uiso 1.00 1 c R . .
H(112) H 0.0385 0.4418 0.6840 0.330 Uiso 1.00 1 c R . .
H(113) H 0.0746 0.5162 0.5925 0.229 Uiso 1.00 1 c R . .
H(114) H 0.0660 0.5345 0.6684 0.229 Uiso 1.00 1 c R . .
H(115) H -0.0592 0.5112 0.6410 0.260 Uiso 1.00 1 c R . .
H(116) H -0.0500 0.4945 0.5644 0.260 Uiso 1.00 1 c R . .
H(117) H -0.0611 0.5996 0.6175 0.278 Uiso 1.00 1 c R . .
H(118) H -0.0985 0.5760 0.5423 0.278 Uiso 1.00 1 c R . .
H(119) H -0.0131 0.5930 0.5582 0.278 Uiso 1.00 1 c R . .

loop_
_atom_site_aniso_label
_atom_site_aniso_U_11
_atom_site_aniso_U_22
_atom_site_aniso_U_33
_atom_site_aniso_U_12
_atom_site_aniso_U_13
_atom_site_aniso_U_23
O(1) 0.061(2) 0.054(3) 0.056(2) 0.004(2) 0.016(2) -0.003(2)
O(2) 0.049(2) 0.054(3) 0.051(2) 0.001(2) 0.018(2) 0.004(2)
O(3) 0.053(2) 0.046(2) 0.071(3) -0.001(2) 0.029(2) -0.001(2)
O(4) 0.060(2) 0.045(2) 0.066(3) -0.002(2) 0.029(2) -0.008(2)
O(5) 0.061(2) 0.046(2) 0.055(2) 0.001(2) 0.022(2) 0.000(2)
O(6) 0.059(2) 0.049(3) 0.076(3) -0.004(2) 0.025(2) -0.001(2)
O(7) 0.054(2) 0.056(3) 0.052(2) -0.001(2) 0.018(2) -0.008(2)
N(1) 0.053(3) 0.050(3) 0.049(3) 0.006(2) 0.021(2) 0.002(2)
N(2) 0.057(3) 0.047(3) 0.053(3) 0.007(2) 0.027(2) 0.008(2)
N(3) 0.052(3) 0.051(4) 0.086(4) 0.005(3) 0.036(3) 0.007(3)
N(4) 0.059(3) 0.036(3) 0.064(3) -0.005(3) 0.023(2) 0.006(3)
N(5) 0.054(3) 0.048(3) 0.062(3) 0.007(2) 0.024(3) 0.005(3)
N(6) 0.054(3) 0.060(4) 0.054(3) -0.001(3) 0.007(3) -0.009(3)
N(7) 0.061(4) 0.067(4) 0.063(4) -0.018(3) 0.008(3) 0.015(3)
C(1) 0.070(4) 0.042(4) 0.055(4) -0.011(3) 0.016(3) -0.008(3)
C(2) 0.059(4) 0.068(5) 0.053(4) -0.006(3) 0.024(3) -0.011(3)
C(3) 0.057(4) 0.048(4) 0.054(4) 0.003(3) 0.016(3) -0.002(3)
C(4) 0.067(4) 0.043(4) 0.052(4) 0.003(3) 0.026(3) -0.001(3)
C(5) 0.059(4) 0.042(4) 0.051(4) 0.002(3) 0.025(3) -0.005(3)
C(6) 0.066(4) 0.035(4) 0.052(4) -0.001(3) 0.032(3) -0.003(3)
C(7) 0.060(4) 0.053(4) 0.064(4) 0.004(3) 0.025(3) -0.001(3)
C(8) 0.065(4) 0.034(3) 0.044(3) 0.004(3) 0.023(3) 0.002(3)
C(9) 0.056(4) 0.042(4) 0.043(3) 0.004(3) 0.019(3) 0.002(3)
C(10) 0.052(3) 0.048(4) 0.055(4) 0.008(3) 0.025(3) 0.006(3)
C(11) 0.051(3) 0.039(4) 0.048(3) 0.006(3) 0.024(3) 0.005(3)
C(12) 0.056(4) 0.047(4) 0.055(4) 0.000(3) 0.022(3) 0.009(3)
C(13) 0.062(4) 0.051(4) 0.048(3) 0.005(3) 0.026(3) 0.001(3)
C(14) 0.057(4) 0.049(4) 0.062(4) 0.007(3) 0.037(3) 0.004(3)
C(15) 0.055(4) 0.037(4) 0.071(4) 0.009(3) 0.029(3) 0.010(3)
C(16) 0.050(3) 0.032(4) 0.062(4) 0.000(3) 0.016(3) 0.001(3)
C(17) 0.063(4) 0.037(4) 0.059(4) -0.005(3) 0.016(3) 0.003(3)
C(18) 0.063(4) 0.046(4) 0.048(3) 0.000(3) 0.014(3) -0.005(3)
C(19) 0.071(4) 0.041(4) 0.055(4) 0.006(3) 0.022(3) -0.003(3)
C(20) 0.051(3) 0.046(4) 0.056(4) 0.002(3) 0.015(3) -0.002(3)
C(21) 0.063(4) 0.031(3) 0.058(4) -0.004(3) 0.026(3) -0.010(3)
C(22) 0.072(4) 0.037(4) 0.053(4) 0.000(3) 0.024(3) -0.006(3)
C(23) 0.071(4) 0.037(4) 0.055(4) 0.001(3) 0.019(3) 0.000(3)
C(24) 0.065(4) 0.041(4) 0.069(4) 0.000(3) 0.023(3) -0.016(3)
C(25) 0.066(4) 0.032(4) 0.059(4) -0.001(3) 0.033(3) 0.000(3)
C(26) 0.068(4) 0.049(4) 0.055(4) 0.013(3) 0.024(3) -0.004(3)
C(27) 0.061(4) 0.045(4) 0.059(4) -0.006(3) 0.026(3) -0.006(3)
C(28) 0.074(4) 0.053(4) 0.040(3) 0.004(3) 0.025(3) -0.003(3)
C(29) 0.051(3) 0.056(4) 0.045(3) 0.002(3) 0.024(3) -0.006(3)
C(30) 0.072(4) 0.037(4) 0.053(4) 0.007(3) 0.023(3) -0.006(3)
C(31) 0.044(3) 0.067(5) 0.046(3) -0.002(3) 0.011(3) -0.006(3)
C(32) 0.069(4) 0.042(4) 0.067(4) -0.002(3) 0.038(3) 0.001(3)
C(33) 0.062(4) 0.052(4) 0.056(4) 0.003(3) 0.022(3) -0.004(3)
C(34) 0.062(4) 0.068(5) 0.054(4) -0.001(3) 0.024(3) 0.008(3)
C(35) 0.054(4) 0.058(5) 0.054(4) -0.007(3) 0.019(3) 0.004(3)
C(36) 0.060(4) 0.038(4) 0.058(4) -0.000(3) 0.015(3) -0.010(3)
C(37) 0.056(4) 0.038(4) 0.054(4) 0.006(3) 0.019(3) 0.003(3)
C(38) 0.057(4) 0.047(4) 0.053(4) -0.001(3) 0.031(3) -0.007(3)
C(39) 0.061(4) 0.036(4) 0.059(4) 0.004(3) 0.023(3) -0.009(3)
C(40) 0.060(4) 0.037(4) 0.048(3) -0.004(3) 0.020(3) 0.001(3)
C(41) 0.058(4) 0.065(5) 0.043(3) 0.002(3) 0.017(3) -0.000(3)
C(42) 0.053(4) 0.059(5) 0.053(4) -0.004(3) 0.026(3) -0.009(3)
C(43) 0.059(4) 0.081(6) 0.059(4) 0.008(4) 0.019(3) -0.007(4)
C(44) 0.064(4) 0.087(7) 0.111(6) 0.019(4) 0.035(4) 0.024(5)
C(45) 0.079(6) 0.263(15) 0.066(5) 0.066(7) 0.002(4) -0.012(7)
C(46) 0.049(4) 0.073(6) 0.127(7) 0.002(4) 0.019(4) -0.012(5)
C(47) 0.081(5) 0.079(6) 0.088(5) 0.021(4) 0.004(4) -0.010(5)
C(48) 0.057(4) 0.044(4) 0.059(4) 0.005(3) 0.017(3) 0.003(3)
C(49) 0.085(5) 0.105(7) 0.065(5) 0.043(5) 0.009(4) 0.008(4)
C(50) 0.077(5) 0.073(5) 0.070(4) 0.016(4) 0.026(4) 0.019(4)
C(51) 0.095(6) 0.096(7) 0.079(5) -0.020(5) -0.004(4) 0.019(5)
C(52) 0.072(4) 0.064(5) 0.071(5) -0.012(4) 0.019(4) -0.003(4)
C(53) 0.055(4) 0.060(5) 0.053(4) -0.005(3) 0.015(3) 0.004(3)
C(54) 0.062(4) 0.056(5) 0.072(4) -0.012(3) 0.022(3) -0.005(3)
C(55) 0.061(4) 0.071(5) 0.065(4) -0.005(3) 0.035(3) 0.012(3)
C(56) 0.054(4) 0.060(5) 0.084(5) 0.003(3) 0.026(3) 0.016(4)
C(57) 0.073(5) 0.068(5) 0.085(5) -0.014(4) 0.022(4) -0.019(4)
C(58) 0.080(4) 0.042(4) 0.065(4) -0.002(3) 0.036(4) -0.003(3)
C(59) 0.135(8) 0.139(9) 0.071(6) 0.038(7) 0.052(5) 0.014(6)
C(60) 0.112(7) 0.104(8) 0.170(10) -0.023(6) 0.090(7) -0.029(7)
C(61) 0.177(10) 0.099(8) 0.169(10) 0.051(7) 0.132(8) 0.058(7)
C(62) 0.092(5) 0.060(5) 0.069(5) -0.013(4) 0.040(4) -0.012(4)
C(63) 0.062(4) 0.063(5) 0.081(5) 0.005(3) 0.014(4) 0.002(4)
C(64) 0.116(7) 0.055(6) 0.141(8) 0.006(5) -0.026(6) 0.017(5)
C(65) 0.077(5) 0.114(7) 0.060(4) -0.014(5) 0.019(4) 0.013(4)
C(66) 0.063(4) 0.096(6) 0.064(4) 0.020(4) 0.013(3) 0.004(4)
C(67) 0.077(4) 0.059(5) 0.063(4) 0.003(4) 0.023(3) -0.008(4)
C(68) 0.058(4) 0.065(5) 0.063(4) -0.009(3) 0.026(3) -0.005(4)
C(69) 0.085(5) 0.081(6) 0.082(5) -0.016(4) 0.038(4) -0.001(4)
C(70) 0.080(5) 0.081(6) 0.096(6) -0.016(4) -0.002(4) 0.012(5)
C(71) 0.093(5) 0.097(7) 0.105(6) -0.035(5) 0.063(5) -0.042(5)
C(72) 0.084(5) 0.052(5) 0.081(5) -0.017(4) 0.036(4) -0.018(4)
C(73) 0.058(4) 0.070(5) 0.062(4) -0.005(4) 0.018(3) -0.007(4)
C(74) 0.072(5) 0.098(8) 0.182(10) -0.024(5) -0.041(6) 0.011(7)
C(75) 0.072(5) 0.139(9) 0.109(7) -0.027(5) 0.001(5) 0.018(6)
C(76) 0.083(6) 0.186(12) 0.105(7) -0.016(6) 0.014(5) -0.080(7)
C(77) 0.058(4) 0.056(4) 0.058(4) -0.006(3) 0.016(3) -0.007(3)
C(79) 0.205(16) 0.174(15) 0.171(14) -0.025(12) 0.080(12) -0.031(12)
C(80) 0.200(16) 0.164(15) 0.168(14) -0.019(13) 0.029(13) 0.054(12)
C(81) 0.32(2) 0.18(2) 0.27(2) 0.056(19) -0.07(2) 0.048(17)
C(82) 0.139(13) 0.30(2) 0.149(13) -0.019(14) 0.056(10) -0.077(15)
C(83) 0.194(17) 0.26(2) 0.174(15) -0.040(16) -0.005(12) 0.055(15)
C(84) 0.246(18) 0.142(15) 0.30(2) -0.047(13) 0.035(15) 0.091(15)
C(85) 0.103(7) 0.139(11) 0.161(10) -0.021(7) 0.057(7) -0.022(8)
C(86) 0.145(17) 0.069(12) 0.085(11) 0.009(12) 0.042(11) -0.012(9)
C(87) 0.112(10) 0.184(16) 0.191(14) -0.001(9) 0.019(9) 0.130(13)
C(88) 0.182(13) 0.216(17) 0.097(8) -0.103(12) 0.040(8) 0.013(9)
C(89) 0.120(19) 0.10(2) 0.105(19) -0.023(16) 0.060(16) 0.019(17)
C(90) 0.122(7) 0.109(9) 0.089(6) 0.008(6) 0.028(5) -0.006(6)
C(91) 0.079(14) 0.095(18) 0.109(17) 0.017(13) 0.042(13) 0.006(14)
C(92) 0.185(18) 0.083(13) 0.075(10) 0.028(12) 0.058(11) -0.003(9)

loop_
_atom_type_symbol
_atom_type_description
_atom_type_scat_dispersion_real
_atom_type_scat_dispersion_imag
_atom_type_scat_source
C C 0.003 0.002
;
International Tables for Crystallography
(1992, Vol. C, Tables 4.2.6.8 and 6.1.1.4)
;
H H 0.000 0.000
;
International Tables for Crystallography
(1992, Vol. C, Table 6.1.1.4)
;
O O 0.011 0.006
;
International Tables for Crystallography
(1992, Vol. C, Tables 4.2.6.8 and 6.1.1.4)
;
N N 0.006 0.003
;
International Tables for Crystallography
(1992, Vol. C, Tables 4.2.6.8 and 6.1.1.4)
;

loop_
_geom_angle_atom_site_label_1
_geom_angle_atom_site_label_2
_geom_angle_atom_site_label_3
_geom_angle
_geom_angle_publ_flag
_geom_angle_site_symmetry_1
_geom_angle_site_symmetry_2
_geom_angle_site_symmetry_3
C(36) O(1) C(47) 112.2(4) yes . . .
C(37) O(2) C(52) 112.6(4) yes . . .
C(38) O(3) C(57) 112.9(5) yes . . .
C(39) O(4) C(62) 111.4(4) yes . . .
C(40) O(5) C(67) 113.2(4) yes . . .
C(41) O(6) C(72) 118.0(4) yes . . .
C(42) O(7) C(77) 110.6(4) yes . . .
C(5) N(1) C(6) 128.1(5) yes . . .
C(10) N(2) C(11) 128.6(5) yes . . .
C(15) N(3) C(16) 127.1(6) yes . . .
C(20) N(4) C(21) 125.2(5) yes . . .
C(25) N(5) C(26) 116.4(5) yes . . .
C(30) N(6) C(31) 119.9(5) yes . . .
C(1) N(7) C(35) 124.8(5) yes . . .
N(7) C(1) C(2) 122.6(7) yes . . .
N(7) C(1) C(36) 118.5(6) yes . . .
C(2) C(1) C(36) 118.7(6) yes . . .
C(1) C(2) C(3) 120.1(6) yes . . .
C(2) C(3) C(4) 119.9(5) yes . . .
C(2) C(3) C(43) 121.6(6) yes . . .
C(4) C(3) C(43) 118.4(6) yes . . .
C(3) C(4) C(5) 120.9(6) yes . . .
N(1) C(5) C(4) 125.1(6) yes . . .
N(1) C(5) C(36) 117.0(5) yes . . .
C(4) C(5) C(36) 117.8(6) yes . . .
N(1) C(6) C(7) 126.7(6) yes . . .
N(1) C(6) C(37) 115.0(5) yes . . .
C(7) C(6) C(37) 118.3(6) yes . . .
C(6) C(7) C(8) 122.0(6) yes . . .
C(7) C(8) C(9) 117.9(5) yes . . .
C(7) C(8) C(48) 120.0(6) yes . . .
C(9) C(8) C(48) 122.0(5) yes . . .
C(8) C(9) C(10) 121.5(6) yes . . .
N(2) C(10) C(9) 118.9(6) yes . . .
N(2) C(10) C(37) 121.8(5) yes . . .
C(9) C(10) C(37) 119.3(6) yes . . .
N(2) C(11) C(12) 119.0(5) yes . . .
N(2) C(11) C(38) 121.5(5) yes . . .
C(12) C(11) C(38) 119.5(5) yes . . .
C(11) C(12) C(13) 121.0(6) yes . . .
C(12) C(13) C(14) 118.4(6) yes . . .
C(12) C(13) C(53) 118.2(6) yes . . .
C(14) C(13) C(53) 123.3(5) yes . . .
C(13) C(14) C(15) 121.4(5) yes . . .
N(3) C(15) C(14) 123.6(5) yes . . .
N(3) C(15) C(38) 116.4(5) yes . . .
C(14) C(15) C(38) 120.0(6) yes . . .
N(3) C(16) C(17) 123.7(6) yes . . .
N(3) C(16) C(39) 117.1(6) yes . . .
C(17) C(16) C(39) 119.3(6) yes . . .
C(16) C(17) C(18) 121.9(6) yes . . .
C(17) C(18) C(19) 117.2(6) yes . . .
C(17) C(18) C(58) 120.0(6) yes . . .
C(19) C(18) C(58) 122.8(6) yes . . .
C(18) C(19) C(20) 121.5(6) yes . . .
N(4) C(20) C(19) 120.7(6) yes . . .
N(4) C(20) C(39) 119.3(6) yes . . .
C(19) C(20) C(39) 119.9(6) yes . . .
N(4) C(21) C(22) 120.3(6) yes . . .
N(4) C(21) C(40) 120.2(5) yes . . .
C(22) C(21) C(40) 119.4(6) yes . . .
C(21) C(22) C(23) 120.3(6) yes . . .
C(22) C(23) C(24) 119.6(6) yes . . .
C(22) C(23) C(63) 118.4(6) yes . . .
C(24) C(23) C(63) 122.0(6) yes . . .
C(23) C(24) C(25) 120.7(6) yes . . .
N(5) C(25) C(24) 120.4(6) yes . . .
N(5) C(25) C(40) 121.1(5) yes . . .
C(24) C(25) C(40) 118.4(6) yes . . .
N(5) C(26) C(27) 119.6(6) yes . . .
N(5) C(26) C(41) 120.7(6) yes . . .
C(27) C(26) C(41) 119.5(6) yes . . .
C(26) C(27) C(28) 122.8(6) yes . . .
C(27) C(28) C(29) 115.7(6) yes . . .
C(27) C(28) C(68) 123.5(6) yes . . .
C(29) C(28) C(68) 120.7(6) yes . . .
C(28) C(29) C(30) 122.7(6) yes . . .
N(6) C(30) C(29) 119.6(6) yes . . .
N(6) C(30) C(41) 120.5(6) yes . . .
C(29) C(30) C(41) 119.8(6) yes . . .
N(6) C(31) C(32) 121.9(6) yes . . .
N(6) C(31) C(42) 120.2(5) yes . . .
C(32) C(31) C(42) 117.9(6) yes . . .
C(31) C(32) C(33) 120.8(6) yes . . .
C(32) C(33) C(34) 118.4(5) yes . . .
C(32) C(33) C(73) 118.7(6) yes . . .
C(34) C(33) C(73) 122.9(6) yes . . .
C(33) C(34) C(35) 122.0(6) yes . . .
N(7) C(35) C(34) 126.1(6) yes . . .
N(7) C(35) C(42) 116.4(5) yes . . .
C(34) C(35) C(42) 117.5(6) yes . . .
O(1) C(36) C(1) 119.0(5) yes . . .
O(1) C(36) C(5) 118.4(6) yes . . .
C(1) C(36) C(5) 122.5(6) yes . . .
O(2) C(37) C(6) 117.0(5) yes . . .
O(2) C(37) C(10) 122.3(5) yes . . .
C(6) C(37) C(10) 120.5(5) yes . . .
O(3) C(38) C(11) 121.6(5) yes . . .
O(3) C(38) C(15) 118.7(5) yes . . .
C(11) C(38) C(15) 119.7(6) yes . . .
O(4) C(39) C(16) 117.6(5) yes . . .
O(4) C(39) C(20) 122.5(6) yes . . .
C(16) C(39) C(20) 119.9(6) yes . . .
O(5) C(40) C(21) 121.1(5) yes . . .
O(5) C(40) C(25) 117.2(5) yes . . .
C(21) C(40) C(25) 121.5(5) yes . . .
O(6) C(41) C(26) 120.5(6) yes . . .
O(6) C(41) C(30) 120.2(6) yes . . .
C(26) C(41) C(30) 119.3(6) yes . . .
O(7) C(42) C(31) 117.7(5) yes . . .
O(7) C(42) C(35) 119.0(6) yes . . .
C(31) C(42) C(35) 123.0(5) yes . . .
C(3) C(43) C(44) 108.2(5) yes . . .
C(3) C(43) C(45) 108.0(6) yes . . .
C(3) C(43) C(46) 110.3(6) yes . . .
C(44) C(43) C(45) 112.5(7) yes . . .
C(44) C(43) C(46) 108.9(6) yes . . .
C(45) C(43) C(46) 109.1(6) yes . . .
C(8) C(48) C(49) 110.5(5) yes . . .
C(8) C(48) C(50) 113.0(5) yes . . .
C(8) C(48) C(51) 108.9(5) yes . . .
C(49) C(48) C(50) 106.5(5) yes . . .
C(49) C(48) C(51) 109.9(6) yes . . .
C(50) C(48) C(51) 107.8(5) yes . . .
C(13) C(53) C(54) 107.9(5) yes . . .
C(13) C(53) C(55) 110.9(5) yes . . .
C(13) C(53) C(56) 111.6(5) yes . . .
C(54) C(53) C(55) 108.2(6) yes . . .
C(54) C(53) C(56) 109.4(5) yes . . .
C(55) C(53) C(56) 108.9(5) yes . . .
C(18) C(58) C(59) 110.7(6) yes . . .
C(18) C(58) C(60) 108.7(6) yes . . .
C(18) C(58) C(61) 115.1(7) yes . . .
C(59) C(58) C(60) 105.2(7) yes . . .
C(59) C(58) C(61) 109.3(7) yes . . .
C(60) C(58) C(61) 107.3(7) yes . . .
C(23) C(63) C(64) 106.6(5) yes . . .
C(23) C(63) C(65) 110.5(6) yes . . .
C(23) C(63) C(66) 112.6(6) yes . . .
C(64) C(63) C(65) 109.0(7) yes . . .
C(64) C(63) C(66) 109.9(6) yes . . .
C(65) C(63) C(66) 108.1(5) yes . . .
C(28) C(68) C(69) 109.5(5) yes . . .
C(28) C(68) C(70) 109.2(6) yes . . .
C(28) C(68) C(71) 112.2(6) yes . . .
C(69) C(68) C(70) 109.1(6) yes . . .
C(69) C(68) C(71) 108.4(6) yes . . .
C(70) C(68) C(71) 108.4(5) yes . . .
C(33) C(73) C(74) 111.7(6) yes . . .
C(33) C(73) C(75) 110.1(6) yes . . .
C(33) C(73) C(76) 109.9(6) yes . . .
C(74) C(73) C(75) 105.4(7) yes . . .
C(74) C(73) C(76) 110.8(7) yes . . .
C(75) C(73) C(76) 108.8(7) yes . . .
C(79) C(80) C(81) 107.2(16) yes . . .
C(80) C(81) C(82) 123.5(17) yes . . .
C(81) C(82) C(83) 123.4(18) yes . . .
C(82) C(83) C(84) 118.1(16) yes . . .
C(86) C(85) C(91) 48.2(12) yes . . .
C(85) C(86) C(87) 121.9(17) yes . . .
C(85) C(86) C(91) 56.3(15) yes . . .
C(87) C(86) C(91) 66.1(15) yes . . .
C(86) C(87) C(88) 132.1(18) yes . . .
C(86) C(87) C(91) 56.7(16) yes . . .
C(88) C(87) C(91) 166.8(17) yes . . .
C(87) C(88) C(89) 96.9(14) yes . . .
C(87) C(88) C(92) 133.1(16) yes . . .
C(89) C(88) C(92) 59.6(13) yes . . .
C(88) C(89) C(90) 121(2) yes . . .
C(88) C(89) C(92) 55.6(13) yes . . .
C(90) C(89) C(92) 66.8(15) yes . . .
C(89) C(90) C(92) 58.7(14) yes . . .
C(85) C(91) C(86) 75.4(17) yes . . .
C(85) C(91) C(87) 132(2) yes . . .
C(86) C(91) C(87) 57.2(16) yes . . .
C(88) C(92) C(89) 64.8(14) yes . . .
C(88) C(92) C(90) 118.3(14) yes . . .
C(89) C(92) C(90) 54.5(13) yes . . .
C(5) N(1) H(99) 110(3) no . . .
C(6) N(1) H(99) 110(3) no . . .
C(10) N(2) H(100) 122(4) no . . .
C(11) N(2) H(100) 108(3) no . . .
C(15) N(3) H(101) 133(5) no . . .
C(16) N(3) H(101) 98(5) no . . .
C(20) N(4) H(102) 119(5) no . . .
C(21) N(4) H(102) 107(5) no . . .
C(25) N(5) H(103) 106(4) no . . .
C(26) N(5) H(103) 121(4) no . . .
C(30) N(6) H(104) 119(3) no . . .
C(31) N(6) H(104) 105(3) no . . .
C(1) N(7) H(105) 110(3) no . . .
C(35) N(7) H(105) 114(3) no . . .
C(1) C(2) H(1) 119.9 no . . .
C(3) C(2) H(1) 119.9 no . . .
C(3) C(4) H(2) 119.6 no . . .
C(5) C(4) H(2) 119.6 no . . .
C(6) C(7) H(3) 119.0 no . . .
C(8) C(7) H(3) 119.0 no . . .
C(8) C(9) H(4) 119.2 no . . .
C(10) C(9) H(4) 119.2 no . . .
C(11) C(12) H(5) 119.5 no . . .
C(13) C(12) H(5) 119.5 no . . .
C(13) C(14) H(6) 119.3 no . . .
C(15) C(14) H(6) 119.3 no . . .
C(16) C(17) H(7) 119.0 no . . .
C(18) C(17) H(7) 119.0 no . . .
C(18) C(19) H(8) 119.3 no . . .
C(20) C(19) H(8) 119.3 no . . .
C(21) C(22) H(9) 119.9 no . . .
C(23) C(22) H(9) 119.9 no . . .
C(23) C(24) H(10) 119.6 no . . .
C(25) C(24) H(10) 119.6 no . . .
C(26) C(27) H(11) 118.6 no . . .
C(28) C(27) H(11) 118.6 no . . .
C(28) C(29) H(12) 118.7 no . . .
C(30) C(29) H(12) 118.7 no . . .
C(31) C(32) H(13) 119.6 no . . .
C(33) C(32) H(13) 119.6 no . . .
C(33) C(34) H(14) 119.0 no . . .
C(35) C(34) H(14) 119.0 no . . .
C(43) C(44) H(15) 109.5 no . . .
C(43) C(44) H(16) 109.5 no . . .
C(43) C(44) H(17) 109.5 no . . .
H(15) C(44) H(16) 109.5 no . . .
H(15) C(44) H(17) 109.5 no . . .
H(16) C(44) H(17) 109.5 no . . .
C(43) C(45) H(18) 109.5 no . . .
C(43) C(45) H(19) 109.5 no . . .
C(43) C(45) H(20) 109.5 no . . .
H(18) C(45) H(19) 109.5 no . . .
H(18) C(45) H(20) 109.5 no . . .
H(19) C(45) H(20) 109.5 no . . .
C(43) C(46) H(21) 109.5 no . . .
C(43) C(46) H(22) 109.5 no . . .
C(43) C(46) H(23) 109.5 no . . .
H(21) C(46) H(22) 109.5 no . . .
H(21) C(46) H(23) 109.5 no . . .
H(22) C(46) H(23) 109.5 no . . .
O(1) C(47) H(24) 109.5 no . . .
O(1) C(47) H(25) 109.5 no . . .
O(1) C(47) H(26) 109.5 no . . .
H(24) C(47) H(25) 109.5 no . . .
H(24) C(47) H(26) 109.5 no . . .
H(25) C(47) H(26) 109.5 no . . .
C(48) C(49) H(27) 109.5 no . . .
C(48) C(49) H(28) 109.5 no . . .
C(48) C(49) H(29) 109.5 no . . .
H(27) C(49) H(28) 109.5 no . . .
H(27) C(49) H(29) 109.5 no . . .
H(28) C(49) H(29) 109.5 no . . .
C(48) C(50) H(30) 109.5 no . . .
C(48) C(50) H(31) 109.5 no . . .
C(48) C(50) H(32) 109.5 no . . .
H(30) C(50) H(31) 109.5 no . . .
H(30) C(50) H(32) 109.5 no . . .
H(31) C(50) H(32) 109.5 no . . .
C(48) C(51) H(33) 109.5 no . . .
C(48) C(51) H(34) 109.5 no . . .
C(48) C(51) H(35) 109.5 no . . .
H(33) C(51) H(34) 109.5 no . . .
H(33) C(51) H(35) 109.5 no . . .
H(34) C(51) H(35) 109.5 no . . .
O(2) C(52) H(36) 109.5 no . . .
O(2) C(52) H(37) 109.5 no . . .
O(2) C(52) H(38) 109.5 no . . .
H(36) C(52) H(37) 109.5 no . . .
H(36) C(52) H(38) 109.5 no . . .
H(37) C(52) H(38) 109.5 no . . .
C(53) C(54) H(39) 109.5 no . . .
C(53) C(54) H(40) 109.5 no . . .
C(53) C(54) H(41) 109.5 no . . .
H(39) C(54) H(40) 109.5 no . . .
H(39) C(54) H(41) 109.5 no . . .
H(40) C(54) H(41) 109.5 no . . .
C(53) C(55) H(42) 109.5 no . . .
C(53) C(55) H(43) 109.5 no . . .
C(53) C(55) H(44) 109.5 no . . .
H(42) C(55) H(43) 109.5 no . . .
H(42) C(55) H(44) 109.5 no . . .
H(43) C(55) H(44) 109.5 no . . .
C(53) C(56) H(45) 109.5 no . . .
C(53) C(56) H(46) 109.5 no . . .
C(53) C(56) H(47) 109.5 no . . .
H(45) C(56) H(46) 109.5 no . . .
H(45) C(56) H(47) 109.5 no . . .
H(46) C(56) H(47) 109.5 no . . .
O(3) C(57) H(48) 109.5 no . . .
O(3) C(57) H(49) 109.5 no . . .
O(3) C(57) H(50) 109.5 no . . .
H(48) C(57) H(49) 109.5 no . . .
H(48) C(57) H(50) 109.5 no . . .
H(49) C(57) H(50) 109.5 no . . .
C(58) C(59) H(51) 109.5 no . . .
C(58) C(59) H(52) 109.5 no . . .
C(58) C(59) H(53) 109.5 no . . .
H(51) C(59) H(52) 109.5 no . . .
H(51) C(59) H(53) 109.5 no . . .
H(52) C(59) H(53) 109.5 no . . .
C(58) C(60) H(54) 109.5 no . . .
C(58) C(60) H(55) 109.5 no . . .
C(58) C(60) H(56) 109.5 no . . .
H(54) C(60) H(55) 109.5 no . . .
H(54) C(60) H(56) 109.5 no . . .
H(55) C(60) H(56) 109.5 no . . .
C(58) C(61) H(57) 109.5 no . . .
C(58) C(61) H(58) 109.5 no . . .
C(58) C(61) H(59) 109.5 no . . .
H(57) C(61) H(58) 109.5 no . . .
H(57) C(61) H(59) 109.5 no . . .
H(58) C(61) H(59) 109.5 no . . .
O(4) C(62) H(60) 109.5 no . . .
O(4) C(62) H(61) 109.5 no . . .
O(4) C(62) H(62) 109.5 no . . .
H(60) C(62) H(61) 109.5 no . . .
H(60) C(62) H(62) 109.5 no . . .
H(61) C(62) H(62) 109.5 no . . .
C(63) C(64) H(63) 109.5 no . . .
C(63) C(64) H(64) 109.5 no . . .
C(63) C(64) H(65) 109.5 no . . .
H(63) C(64) H(64) 109.5 no . . .
H(63) C(64) H(65) 109.5 no . . .
H(64) C(64) H(65) 109.5 no . . .
C(63) C(65) H(66) 109.5 no . . .
C(63) C(65) H(67) 109.5 no . . .
C(63) C(65) H(68) 109.5 no . . .
H(66) C(65) H(67) 109.5 no . . .
H(66) C(65) H(68) 109.5 no . . .
H(67) C(65) H(68) 109.5 no . . .
C(63) C(66) H(69) 109.5 no . . .
C(63) C(66) H(70) 109.5 no . . .
C(63) C(66) H(71) 109.5 no . . .
H(69) C(66) H(70) 109.5 no . . .
H(69) C(66) H(71) 109.5 no . . .
H(70) C(66) H(71) 109.5 no . . .
O(5) C(67) H(72) 109.5 no . . .
O(5) C(67) H(73) 109.5 no . . .
O(5) C(67) H(74) 109.5 no . . .
H(72) C(67) H(73) 109.5 no . . .
H(72) C(67) H(74) 109.5 no . . .
H(73) C(67) H(74) 109.5 no . . .
C(68) C(69) H(75) 109.5 no . . .
C(68) C(69) H(76) 109.5 no . . .
C(68) C(69) H(77) 109.5 no . . .
H(75) C(69) H(76) 109.5 no . . .
H(75) C(69) H(77) 109.5 no . . .
H(76) C(69) H(77) 109.5 no . . .
C(68) C(70) H(78) 109.5 no . . .
C(68) C(70) H(79) 109.5 no . . .
C(68) C(70) H(80) 109.5 no . . .
H(78) C(70) H(79) 109.5 no . . .
H(78) C(70) H(80) 109.5 no . . .
H(79) C(70) H(80) 109.5 no . . .
C(68) C(71) H(81) 109.5 no . . .
C(68) C(71) H(82) 109.5 no . . .
C(68) C(71) H(83) 109.5 no . . .
H(81) C(71) H(82) 109.5 no . . .
H(81) C(71) H(83) 109.5 no . . .
H(82) C(71) H(83) 109.5 no . . .
O(6) C(72) H(84) 109.5 no . . .
O(6) C(72) H(85) 109.5 no . . .
O(6) C(72) H(86) 109.5 no . . .
H(84) C(72) H(85) 109.5 no . . .
H(84) C(72) H(86) 109.5 no . . .
H(85) C(72) H(86) 109.5 no . . .
C(73) C(74) H(87) 109.5 no . . .
C(73) C(74) H(88) 109.5 no . . .
C(73) C(74) H(89) 109.5 no . . .
H(87) C(74) H(88) 109.5 no . . .
H(87) C(74) H(89) 109.5 no . . .
H(88) C(74) H(89) 109.5 no . . .
C(73) C(75) H(90) 109.5 no . . .
C(73) C(75) H(91) 109.5 no . . .
C(73) C(75) H(92) 109.5 no . . .
H(90) C(75) H(91) 109.5 no . . .
H(90) C(75) H(92) 109.5 no . . .
H(91) C(75) H(92) 109.5 no . . .
C(73) C(76) H(93) 109.5 no . . .
C(73) C(76) H(94) 109.5 no . . .
C(73) C(76) H(95) 109.5 no . . .
H(93) C(76) H(94) 109.5 no . . .
H(93) C(76) H(95) 109.5 no . . .
H(94) C(76) H(95) 109.5 no . . .
O(7) C(77) H(96) 109.5 no . . .
O(7) C(77) H(97) 109.5 no . . .
O(7) C(77) H(98) 109.5 no . . .
H(96) C(77) H(97) 109.5 no . . .
H(96) C(77) H(98) 109.5 no . . .
H(97) C(77) H(98) 109.5 no . . .
C(80) C(79) H(106) 109.5 no . . .
C(80) C(79) H(107) 109.5 no . . .
C(80) C(79) H(108) 109.5 no . . .
H(106) C(79) H(107) 109.5 no . . .
H(106) C(79) H(108) 109.5 no . . .
H(107) C(79) H(108) 109.5 no . . .
C(79) C(80) H(109) 110.3 no . . .
C(79) C(80) H(110) 110.3 no . . .
C(81) C(80) H(109) 110.3 no . . .
C(81) C(80) H(110) 110.3 no . . .
H(109) C(80) H(110) 108.5 no . . .
C(80) C(81) H(111) 106.4 no . . .
C(80) C(81) H(112) 106.4 no . . .
C(82) C(81) H(111) 106.5 no . . .
C(82) C(81) H(112) 106.4 no . . .
H(111) C(81) H(112) 106.5 no . . .
C(81) C(82) H(113) 106.5 no . . .
C(81) C(82) H(114) 106.5 no . . .
C(83) C(82) H(113) 106.5 no . . .
C(83) C(82) H(114) 106.5 no . . .
H(113) C(82) H(114) 106.5 no . . .
C(82) C(83) H(115) 107.8 no . . .
C(82) C(83) H(116) 107.8 no . . .
C(84) C(83) H(115) 107.8 no . . .
C(84) C(83) H(116) 107.8 no . . .
H(115) C(83) H(116) 107.1 no . . .
C(83) C(84) H(117) 109.5 no . . .
C(83) C(84) H(118) 109.5 no . . .
C(83) C(84) H(119) 109.5 no . . .
H(117) C(84) H(118) 109.5 no . . .
H(117) C(84) H(119) 109.5 no . . .
H(118) C(84) H(119) 109.5 no . . .

loop_
_geom_bond_atom_site_label_1
_geom_bond_atom_site_label_2
_geom_bond_distance
_geom_bond_publ_flag
_geom_bond_site_symmetry_1
_geom_bond_site_symmetry_2
O(1) C(36) 1.407(7) yes . .
O(1) C(47) 1.430(9) yes . .
O(2) C(37) 1.394(6) yes . .
O(2) C(52) 1.443(8) yes . .
O(3) C(38) 1.386(7) yes . .
O(3) C(57) 1.453(8) yes . .
O(4) C(39) 1.386(8) yes . .
O(4) C(62) 1.437(8) yes . .
O(5) C(40) 1.390(7) yes . .
O(5) C(67) 1.437(8) yes . .
O(6) C(41) 1.384(8) yes . .
O(6) C(72) 1.429(9) yes . .
O(7) C(42) 1.407(7) yes . .
O(7) C(77) 1.434(8) yes . .
N(1) C(5) 1.395(9) yes . .
N(1) C(6) 1.402(8) yes . .
N(2) C(10) 1.390(8) yes . .
N(2) C(11) 1.410(8) yes . .
N(3) C(15) 1.402(9) yes . .
N(3) C(16) 1.392(8) yes . .
N(4) C(20) 1.411(9) yes . .
N(4) C(21) 1.400(9) yes . .
N(5) C(25) 1.401(9) yes . .
N(5) C(26) 1.444(9) yes . .
N(6) C(30) 1.421(9) yes . .
N(6) C(31) 1.415(8) yes . .
N(7) C(1) 1.399(9) yes . .
N(7) C(35) 1.391(9) yes . .
C(1) C(2) 1.396(9) yes . .
C(1) C(36) 1.389(10) yes . .
C(2) C(3) 1.383(9) yes . .
C(3) C(4) 1.398(10) yes . .
C(3) C(43) 1.557(9) yes . .
C(4) C(5) 1.394(9) yes . .
C(5) C(36) 1.385(9) yes . .
C(6) C(7) 1.391(8) yes . .
C(6) C(37) 1.404(9) yes . .
C(7) C(8) 1.383(10) yes . .
C(8) C(9) 1.390(9) yes . .
C(8) C(48) 1.510(8) yes . .
C(9) C(10) 1.390(8) yes . .
C(10) C(37) 1.377(9) yes . .
C(11) C(12) 1.392(8) yes . .
C(11) C(38) 1.391(9) yes . .
C(12) C(13) 1.397(9) yes . .
C(13) C(14) 1.384(9) yes . .
C(13) C(53) 1.532(9) yes . .
C(14) C(15) 1.380(9) yes . .
C(15) C(38) 1.393(8) yes . .
C(16) C(17) 1.382(10) yes . .
C(16) C(39) 1.398(9) yes . .
C(17) C(18) 1.392(9) yes . .
C(18) C(19) 1.399(10) yes . .
C(18) C(58) 1.527(10) yes . .
C(19) C(20) 1.385(10) yes . .
C(20) C(39) 1.375(9) yes . .
C(21) C(22) 1.410(8) yes . .
C(21) C(40) 1.374(9) yes . .
C(22) C(23) 1.394(10) yes . .
C(23) C(24) 1.369(10) yes . .
C(23) C(63) 1.545(9) yes . .
C(24) C(25) 1.431(8) yes . .
C(25) C(40) 1.379(9) yes . .
C(26) C(27) 1.382(9) yes . .
C(26) C(41) 1.393(10) yes . .
C(27) C(28) 1.397(10) yes . .
C(28) C(29) 1.400(10) yes . .
C(28) C(68) 1.511(10) yes . .
C(29) C(30) 1.379(9) yes . .
C(30) C(41) 1.386(10) yes . .
C(31) C(32) 1.383(8) yes . .
C(31) C(42) 1.379(10) yes . .
C(32) C(33) 1.417(9) yes . .
C(33) C(34) 1.369(10) yes . .
C(33) C(73) 1.541(9) yes . .
C(34) C(35) 1.390(8) yes . .
C(35) C(42) 1.383(9) yes . .
C(43) C(44) 1.537(12) yes . .
C(43) C(45) 1.523(11) yes . .
C(43) C(46) 1.533(11) yes . .
C(48) C(49) 1.539(11) yes . .
C(48) C(50) 1.530(10) yes . .
C(48) C(51) 1.511(10) yes . .
C(53) C(54) 1.529(10) yes . .
C(53) C(55) 1.521(10) yes . .
C(53) C(56) 1.538(9) yes . .
C(58) C(59) 1.512(10) yes . .
C(58) C(60) 1.536(12) yes . .
C(58) C(61) 1.432(12) yes . .
C(63) C(64) 1.540(11) yes . .
C(63) C(65) 1.549(11) yes . .
C(63) C(66) 1.509(10) yes . .
C(68) C(69) 1.506(11) yes . .
C(68) C(70) 1.525(10) yes . .
C(68) C(71) 1.511(12) yes . .
C(73) C(74) 1.517(12) yes . .
C(73) C(75) 1.505(12) yes . .
C(73) C(76) 1.491(13) yes . .
C(79) C(80) 1.34(2) yes . .
C(80) C(81) 1.49(2) yes . .
C(81) C(82) 1.42(2) yes . .
C(82) C(83) 1.51(2) yes . .
C(83) C(84) 1.52(2) yes . .
C(85) C(86) 1.64(2) yes . .
C(85) C(91) 1.41(2) yes . .
C(86) C(87) 1.27(2) yes . .
C(86) C(91) 1.26(3) yes . .
C(87) C(88) 1.45(2) yes . .
C(87) C(91) 1.38(2) yes . .
C(88) C(89) 1.55(3) yes . .
C(88) C(92) 1.41(2) yes . .
C(89) C(90) 1.41(3) yes . .
C(89) C(92) 1.47(3) yes . .
C(90) C(92) 1.586(19) yes . .
N(1) H(99) 0.86(4) no . .
N(2) H(100) 0.86(6) no . .
N(3) H(101) 0.87(6) no . .
N(4) H(102) 0.78(7) no . .
N(5) H(103) 0.85(5) no . .
N(6) H(104) 0.87(4) no . .
N(7) H(105) 0.86(5) no . .
C(2) H(1) 0.950 no . .
C(4) H(2) 0.950 no . .
C(7) H(3) 0.950 no . .
C(9) H(4) 0.950 no . .
C(12) H(5) 0.950 no . .
C(14) H(6) 0.950 no . .
C(17) H(7) 0.950 no . .
C(19) H(8) 0.950 no . .
C(22) H(9) 0.950 no . .
C(24) H(10) 0.950 no . .
C(27) H(11) 0.950 no . .
C(29) H(12) 0.950 no . .
C(32) H(13) 0.950 no . .
C(34) H(14) 0.950 no . .
C(44) H(15) 0.980 no . .
C(44) H(16) 0.980 no . .
C(44) H(17) 0.980 no . .
C(45) H(18) 0.980 no . .
C(45) H(19) 0.980 no . .
C(45) H(20) 0.980 no . .
C(46) H(21) 0.980 no . .
C(46) H(22) 0.980 no . .
C(46) H(23) 0.980 no . .
C(47) H(24) 0.980 no . .
C(47) H(25) 0.980 no . .
C(47) H(26) 0.980 no . .
C(49) H(27) 0.980 no . .
C(49) H(28) 0.980 no . .
C(49) H(29) 0.980 no . .
C(50) H(30) 0.980 no . .
C(50) H(31) 0.980 no . .
C(50) H(32) 0.980 no . .
C(51) H(33) 0.980 no . .
C(51) H(34) 0.980 no . .
C(51) H(35) 0.980 no . .
C(52) H(36) 0.980 no . .
C(52) H(37) 0.980 no . .
C(52) H(38) 0.980 no . .
C(54) H(39) 0.980 no . .
C(54) H(40) 0.980 no . .
C(54) H(41) 0.980 no . .
C(55) H(42) 0.980 no . .
C(55) H(43) 0.980 no . .
C(55) H(44) 0.980 no . .
C(56) H(45) 0.980 no . .
C(56) H(46) 0.980 no . .
C(56) H(47) 0.980 no . .
C(57) H(48) 0.980 no . .
C(57) H(49) 0.980 no . .
C(57) H(50) 0.980 no . .
C(59) H(51) 0.980 no . .
C(59) H(52) 0.980 no . .
C(59) H(53) 0.980 no . .
C(60) H(54) 0.980 no . .
C(60) H(55) 0.980 no . .
C(60) H(56) 0.980 no . .
C(61) H(57) 0.980 no . .
C(61) H(58) 0.980 no . .
C(61) H(59) 0.980 no . .
C(62) H(60) 0.980 no . .
C(62) H(61) 0.980 no . .
C(62) H(62) 0.980 no . .
C(64) H(63) 0.980 no . .
C(64) H(64) 0.980 no . .
C(64) H(65) 0.980 no . .
C(65) H(66) 0.980 no . .
C(65) H(67) 0.980 no . .
C(65) H(68) 0.980 no . .
C(66) H(69) 0.980 no . .
C(66) H(70) 0.980 no . .
C(66) H(71) 0.980 no . .
C(67) H(72) 0.980 no . .
C(67) H(73) 0.980 no . .
C(67) H(74) 0.980 no . .
C(69) H(75) 0.980 no . .
C(69) H(76) 0.980 no . .
C(69) H(77) 0.980 no . .
C(70) H(78) 0.980 no . .
C(70) H(79) 0.980 no . .
C(70) H(80) 0.980 no . .
C(71) H(81) 0.980 no . .
C(71) H(82) 0.980 no . .
C(71) H(83) 0.980 no . .
C(72) H(84) 0.980 no . .
C(72) H(85) 0.980 no . .
C(72) H(86) 0.980 no . .
C(74) H(87) 0.980 no . .
C(74) H(88) 0.980 no . .
C(74) H(89) 0.980 no . .
C(75) H(90) 0.980 no . .
C(75) H(91) 0.980 no . .
C(75) H(92) 0.980 no . .
C(76) H(93) 0.980 no . .
C(76) H(94) 0.980 no . .
C(76) H(95) 0.980 no . .
C(77) H(96) 0.980 no . .
C(77) H(97) 0.980 no . .
C(77) H(98) 0.980 no . .
C(79) H(106) 0.980 no . .
C(79) H(107) 0.980 no . .
C(79) H(108) 0.980 no . .
C(80) H(109) 0.990 no . .
C(80) H(110) 0.990 no . .
C(81) H(111) 0.990 no . .
C(81) H(112) 0.990 no . .
C(82) H(113) 0.990 no . .
C(82) H(114) 0.990 no . .
C(83) H(115) 0.990 no . .
C(83) H(116) 0.990 no . .
C(84) H(117) 0.980 no . .
C(84) H(118) 0.980 no . .
C(84) H(119) 0.980 no . .

loop_
_geom_contact_atom_site_label_1
_geom_contact_atom_site_label_2
_geom_contact_distance
_geom_contact_publ_flag
_geom_contact_site_symmetry_1
_geom_contact_site_symmetry_2
O(1) C(67) 3.331(8) ? . 3_656
O(5) N(2) 3.050(7) ? . 2_645
O(5) C(9) 3.397(7) ? . 2_645
O(5) C(10) 3.556(8) ? . 2_645
N(1) C(61) 3.569(11) ? . 2_655
N(2) O(5) 3.050(7) ? . 2_655
N(2) C(21) 3.575(8) ? . 2_655
N(2) C(40) 3.295(8) ? . 2_655
N(2) C(92) 3.508(19) ? . 2_645
N(4) C(9) 3.548(8) ? . 2_645
N(4) C(10) 3.517(9) ? . 2_645
C(4) C(61) 3.532(12) ? . 2_655
C(9) O(5) 3.397(7) ? . 2_655
C(9) N(4) 3.548(8) ? . 2_655
C(10) O(5) 3.556(8) ? . 2_655
C(10) N(4) 3.517(9) ? . 2_655
C(17) C(77) 3.573(8) ? . 3_656
C(21) N(2) 3.575(8) ? . 2_645
C(36) C(50) 3.566(10) ? . 4_555
C(40) N(2) 3.295(8) ? . 2_645
C(50) C(36) 3.566(10) ? . 4_554
C(61) N(1) 3.569(11) ? . 2_645
C(61) C(4) 3.532(12) ? . 2_645
C(67) O(1) 3.331(8) ? . 3_656
C(77) C(17) 3.573(8) ? . 3_656
C(92) N(2) 3.508(19) ? . 2_655
O(1) H(30) 3.291 ? . 4_555
O(1) H(72) 2.777 ? . 3_656
O(1) H(73) 3.261 ? . 3_656
O(1) H(74) 3.441 ? . 3_656
O(2) H(73) 3.310 ? . 3_656
O(3) H(107) 3.589 ? . 4_554
O(5) H(4) 2.828 ? . 2_645
O(5) H(100) 2.28(6) ? . 2_645
O(6) H(37) 3.588 ? . 3_656
O(7) H(62) 2.687 ? . 3_656
N(1) H(58) 3.542 ? . 2_655
N(1) H(59) 2.824 ? . 2_655
N(1) H(73) 3.324 ? . 3_656
N(2) H(102) 3.15(7) ? . 2_655
N(3) H(97) 3.327 ? . 3_656
N(4) H(38) 3.346 ? . 2_645
N(4) H(100) 3.42(6) ? . 2_645
N(5) H(5) 3.193 ? . 2_645
N(5) H(44) 3.040 ? . 2_645
N(5) H(100) 3.56(6) ? . 2_645
N(6) H(40) 3.506 ? . 3_656
N(6) H(41) 3.325 ? . 3_656
N(6) H(45) 2.733 ? . 3_656
N(7) H(28) 3.322 ? . 4_555
N(7) H(30) 3.320 ? . 4_555
C(1) H(28) 3.303 ? . 4_555
C(1) H(30) 2.920 ? . 4_555
C(1) H(31) 3.488 ? . 4_555
C(1) H(110) 3.292 ? . 4_554
C(2) H(28) 3.218 ? . 4_555
C(2) H(30) 3.393 ? . 4_555
C(2) H(31) 3.363 ? . 4_555
C(2) H(110) 3.170 ? . 4_554
C(3) H(31) 3.208 ? . 4_555
C(3) H(110) 2.938 ? . 4_554
C(4) H(31) 3.124 ? . 4_555
C(4) H(57) 3.447 ? . 2_655
C(4) H(58) 3.167 ? . 2_655
C(4) H(59) 3.403 ? . 2_655
C(4) H(110) 2.881 ? . 4_554
C(5) H(30) 3.322 ? . 4_555
C(5) H(31) 3.287 ? . 4_555
C(5) H(58) 3.502 ? . 2_655
C(5) H(59) 3.381 ? . 2_655
C(5) H(110) 3.002 ? . 4_554
C(6) H(8) 3.117 ? . 2_655
C(6) H(59) 2.890 ? . 2_655
C(6) H(106) 3.342 ? . 4_554
C(7) H(8) 3.155 ? . 2_655
C(7) H(57) 3.503 ? . 2_655
C(7) H(59) 3.089 ? . 2_655
C(7) H(106) 3.008 ? . 4_554
C(8) H(8) 3.388 ? . 2_655
C(8) H(102) 3.41(6) ? . 2_655
C(8) H(106) 3.523 ? . 4_554
C(9) H(102) 2.77(7) ? . 2_655
C(10) H(102) 2.79(7) ? . 2_655
C(14) H(97) 3.291 ? . 3_656
C(16) H(97) 2.694 ? . 3_656
C(17) H(97) 2.685 ? . 3_656
C(18) H(96) 3.485 ? . 3_656
C(18) H(97) 3.025 ? . 3_656
C(19) H(29) 3.554 ? . 2_645
C(19) H(38) 3.177 ? . 2_645
C(19) H(96) 3.396 ? . 3_656
C(19) H(97) 3.386 ? . 3_656
C(20) H(38) 3.441 ? . 2_645
C(20) H(96) 3.545 ? . 3_656
C(20) H(97) 3.428 ? . 3_656
C(21) H(36) 3.596 ? . 2_645
C(21) H(38) 3.587 ? . 2_645
C(21) H(100) 3.05(6) ? . 2_645
C(22) H(36) 3.582 ? . 2_645
C(23) H(39) 3.283 ? . 2_645
C(24) H(5) 3.123 ? . 2_645
C(24) H(39) 3.111 ? . 2_645
C(24) H(44) 3.406 ? . 2_645
C(25) H(5) 2.824 ? . 2_645
C(25) H(44) 3.350 ? . 2_645
C(25) H(100) 3.15(6) ? . 2_645
C(26) H(44) 3.489 ? . 2_645
C(27) H(43) 3.420 ? . 2_645
C(27) H(44) 3.155 ? . 2_645
C(27) H(67) 3.531 ? . 4_545
C(28) H(67) 3.525 ? . 4_545
C(29) H(40) 3.064 ? . 3_656
C(29) H(41) 3.347 ? . 3_656
C(30) H(40) 3.346 ? . 3_656
C(30) H(41) 3.078 ? . 3_656
C(30) H(45) 3.528 ? . 3_656
C(31) H(45) 3.561 ? . 3_656
C(34) H(92) 3.275 ? . 3_556
C(35) H(92) 3.359 ? . 3_556
C(36) H(30) 2.881 ? . 4_555
C(36) H(31) 3.442 ? . 4_555
C(36) H(72) 3.597 ? . 3_656
C(36) H(110) 3.187 ? . 4_554
C(37) H(8) 3.294 ? . 2_655
C(37) H(102) 3.39(7) ? . 2_655
C(39) H(97) 3.067 ? . 3_656
C(40) H(5) 3.154 ? . 2_645
C(40) H(100) 2.53(6) ? . 2_645
C(41) H(41) 3.401 ? . 3_656
C(44) H(31) 3.573 ? . 4_555
C(44) H(76) 3.028 ? . 3_556
C(44) H(77) 3.493 ? . 3_556
C(45) H(79) 3.121 ? . 2_555
C(45) H(80) 3.516 ? . 2_555
C(45) H(81) 3.275 ? . 2_555
C(45) H(110) 3.453 ? . 4_554
C(45) H(112) 3.314 ? . 4_554
C(46) H(12) 3.410 ? . 3_556
C(46) H(40) 3.293 ? . 1_455
C(46) H(46) 3.398 ? . 1_455
C(46) H(77) 3.122 ? . 3_556
C(47) H(107) 3.580 ? . 4_554
C(49) H(90) 3.465 ? . 2_555
C(50) H(51) 3.507 ? . 3_655
C(50) H(58) 3.217 ? . 3_655
C(50) H(72) 3.473 ? . 2_655
C(51) H(79) 3.406 ? . 2_555
C(51) H(106) 3.388 ? . 4_554
C(51) H(118) 3.263 ? . 2_545
C(52) H(73) 3.117 ? . 3_656
C(54) H(22) 3.514 ? . 1_655
C(54) H(68) 3.302 ? . 2_655
C(54) H(69) 3.387 ? . 2_655
C(54) H(77) 3.547 ? . 3_656
C(55) H(10) 3.599 ? . 2_655
C(55) H(11) 2.933 ? . 2_655
C(55) H(81) 3.310 ? . 2_655
C(55) H(83) 3.312 ? . 2_655
C(56) H(21) 3.279 ? . 1_655
C(56) H(104) 3.57(5) ? . 3_656
C(57) H(107) 3.381 ? . 4_554
C(59) H(32) 3.481 ? . 3_655
C(60) H(88) 3.299 ? . 1_655
C(60) H(97) 3.539 ? . 3_656
C(60) H(98) 3.540 ? . 3_656
C(61) H(2) 2.983 ? . 2_645
C(61) H(3) 3.513 ? . 2_645
C(61) H(17) 3.282 ? . 2_645
C(61) H(31) 3.547 ? . 3_655
C(62) H(61) 3.498 ? . 3_656
C(62) H(85) 3.310 ? . 3_656
C(62) H(97) 3.583 ? . 3_656
C(63) H(39) 3.490 ? . 2_645
C(64) H(107) 3.304 ? . 4_554
C(64) H(109) 3.453 ? . 4_554
C(65) H(39) 3.412 ? . 2_645
C(65) H(75) 3.180 ? . 4_544
C(66) H(39) 3.323 ? . 2_645
C(66) H(75) 3.205 ? . 4_544
C(67) H(4) 3.378 ? . 2_645
C(67) H(32) 3.524 ? . 2_645
C(67) H(37) 3.095 ? . 3_656
C(67) H(99) 3.45(5) ? . 3_656
C(68) H(67) 3.549 ? . 4_545
C(69) H(15) 2.870 ? . 3_556
C(69) H(22) 3.011 ? . 3_556
C(69) H(67) 2.992 ? . 4_545
C(69) H(69) 3.149 ? . 4_545
C(69) H(119) 3.424 ? . 1_545
C(70) H(18) 3.221 ? . 2_545
C(70) H(19) 3.511 ? . 2_545
C(70) H(27) 3.366 ? . 2_545
C(70) H(34) 3.175 ? . 2_545
C(71) H(19) 3.559 ? . 2_545
C(71) H(42) 3.295 ? . 2_645
C(71) H(43) 3.505 ? . 2_645
C(74) H(98) 3.490 ? . 3_556
C(75) H(98) 3.331 ? . 3_556
C(76) H(16) 3.430 ? . 2_545
C(77) H(6) 3.227 ? . 3_656
C(77) H(56) 2.901 ? . 3_656
C(77) H(62) 3.058 ? . 3_656
C(77) H(91) 3.115 ? . 3_556
C(79) H(26) 3.267 ? . 4_555
C(79) H(35) 3.294 ? . 4_555
C(79) H(49) 3.304 ? . 4_555
C(79) H(64) 3.327 ? . 4_555
C(80) H(20) 3.198 ? . 4_555
C(80) H(26) 3.322 ? . 4_555
C(81) H(20) 2.972 ? . 4_555
C(82) H(93) 3.491 ? . 4_555
C(84) H(33) 3.345 ? . 2_555
C(84) H(76) 3.512 ? . 1_565
C(85) H(42) 3.452 ? . 2_655
C(85) H(49) 3.482 ? . 4_555
C(85) H(52) 3.357 ? . 2_655
C(85) H(54) 3.434 ? . 2_655
C(85) H(108) 3.364 ? . .
C(85) H(116) 3.403 ? . 3_566
C(85) H(118) 3.354 ? . 3_566
C(86) H(42) 3.442 ? . 2_655
C(86) H(49) 3.314 ? . 4_555
C(86) H(50) 3.410 ? . 4_555
C(86) H(52) 3.464 ? . 2_655
C(86) H(53) 3.191 ? . 2_655
C(86) H(54) 3.537 ? . 2_655
C(87) H(42) 3.517 ? . 2_655
C(87) H(44) 3.584 ? . 2_655
C(87) H(49) 3.459 ? . 4_555
C(87) H(50) 3.407 ? . 4_555
C(88) H(50) 3.446 ? . 2_655
C(88) H(50) 3.546 ? . 4_555
C(89) H(50) 3.390 ? . 4_555
C(89) H(53) 3.524 ? . 4_555
C(89) H(66) 3.295 ? . 4_555
C(90) H(37) 3.473 ? . 3_666
C(90) H(38) 3.310 ? . 3_666
C(90) H(51) 3.396 ? . 4_555
C(90) H(53) 3.432 ? . 4_555
C(90) H(66) 3.404 ? . 4_555
C(90) H(103) 3.16(5) ? . 1_565
C(91) H(42) 3.356 ? . 2_655
C(91) H(49) 3.109 ? . 4_555
C(91) H(66) 3.531 ? . 4_555
C(91) H(83) 3.303 ? . 1_565
C(92) H(51) 3.536 ? . 4_555
C(92) H(53) 3.459 ? . 4_555
C(92) H(100) 3.14(6) ? . 2_655
C(92) H(103) 3.21(6) ? . 1_565
H(1) H(28) 3.135 ? . 4_555
H(1) H(92) 3.440 ? . 3_556
H(2) C(61) 2.983 ? . 2_655
H(2) H(31) 3.502 ? . 4_555
H(2) H(57) 2.698 ? . 2_655
H(2) H(58) 2.819 ? . 2_655
H(2) H(59) 2.926 ? . 2_655
H(2) H(110) 3.343 ? . 4_554
H(3) C(61) 3.513 ? . 2_655
H(3) H(8) 3.560 ? . 2_655
H(3) H(57) 3.116 ? . 2_655
H(3) H(59) 3.082 ? . 2_655
H(3) H(106) 2.965 ? . 4_554
H(4) O(5) 2.828 ? . 2_655
H(4) C(67) 3.378 ? . 2_655
H(4) H(51) 3.130 ? . 3_655
H(4) H(72) 3.194 ? . 2_655
H(4) H(73) 3.462 ? . 2_655
H(4) H(102) 2.909 ? . 2_655
H(5) N(5) 3.193 ? . 2_655
H(5) C(24) 3.123 ? . 2_655
H(5) C(25) 2.824 ? . 2_655
H(5) C(40) 3.154 ? . 2_655
H(5) H(10) 3.460 ? . 2_655
H(5) H(103) 3.498 ? . 2_655
H(6) C(77) 3.227 ? . 3_656
H(6) H(97) 2.461 ? . 3_656
H(6) H(98) 3.254 ? . 3_656
H(6) H(104) 3.280 ? . 3_656
H(7) H(97) 3.069 ? . 3_656
H(8) C(6) 3.117 ? . 2_645
H(8) C(7) 3.155 ? . 2_645
H(8) C(8) 3.388 ? . 2_645
H(8) C(37) 3.294 ? . 2_645
H(8) H(3) 3.560 ? . 2_645
H(8) H(29) 3.075 ? . 2_645
H(8) H(38) 2.820 ? . 2_645
H(9) H(38) 3.460 ? . 2_645
H(10) C(55) 3.599 ? . 2_645
H(10) H(5) 3.460 ? . 2_645
H(10) H(39) 2.955 ? . 2_645
H(10) H(43) 3.158 ? . 2_645
H(10) H(44) 3.163 ? . 2_645
H(11) C(55) 2.933 ? . 2_645
H(11) H(42) 2.931 ? . 2_645
H(11) H(43) 2.902 ? . 2_645
H(11) H(44) 2.484 ? . 2_645
H(11) H(67) 3.413 ? . 4_545
H(12) C(46) 3.410 ? . 3_556
H(12) H(22) 2.938 ? . 3_556
H(12) H(23) 3.085 ? . 3_556
H(12) H(40) 2.886 ? . 3_656
H(12) H(41) 3.585 ? . 3_656
H(12) H(45) 3.498 ? . 3_656
H(14) H(92) 3.473 ? . 3_556
H(14) H(109) 3.412 ? . 4_554
H(14) H(110) 3.567 ? . 4_554
H(15) C(69) 2.870 ? . 3_556
H(15) H(31) 3.435 ? . 4_555
H(15) H(34) 3.164 ? . 4_555
H(15) H(75) 3.403 ? . 3_556
H(15) H(76) 2.130 ? . 3_556
H(15) H(77) 2.804 ? . 3_556
H(15) H(78) 3.230 ? . 3_556
H(15) H(117) 3.350 ? . 3_566
H(16) C(76) 3.430 ? . 2_555
H(16) H(76) 3.183 ? . 3_556
H(16) H(77) 3.480 ? . 3_556
H(16) H(93) 3.526 ? . 2_555
H(16) H(94) 2.865 ? . 2_555
H(16) H(95) 3.372 ? . 2_555
H(17) C(61) 3.282 ? . 2_655
H(17) H(31) 2.978 ? . 4_555
H(17) H(55) 3.500 ? . 2_655
H(17) H(57) 2.933 ? . 2_655
H(17) H(58) 2.741 ? . 2_655
H(17) H(94) 3.508 ? . 2_555
H(17) H(117) 3.482 ? . 3_566
H(18) C(70) 3.221 ? . 2_555
H(18) H(79) 2.612 ? . 2_555
H(18) H(80) 2.950 ? . 2_555
H(18) H(81) 3.412 ? . 2_555
H(19) C(70) 3.511 ? . 2_555
H(19) C(71) 3.559 ? . 2_555
H(19) H(43) 3.069 ? . 1_455
H(19) H(46) 3.516 ? . 1_455
H(19) H(79) 3.015 ? . 2_555
H(19) H(80) 3.191 ? . 2_555
H(19) H(81) 2.599 ? . 2_555
H(19) H(112) 3.480 ? . 4_554
H(20) C(80) 3.198 ? . 4_554
H(20) C(81) 2.972 ? . 4_554
H(20) H(79) 3.244 ? . 2_555
H(20) H(81) 3.342 ? . 2_555
H(20) H(110) 2.573 ? . 4_554
H(20) H(111) 2.846 ? . 4_554
H(20) H(112) 2.417 ? . 4_554
H(21) C(56) 3.279 ? . 1_455
H(21) H(40) 3.160 ? . 1_455
H(21) H(45) 3.200 ? . 1_455
H(21) H(46) 2.552 ? . 1_455
H(21) H(112) 3.561 ? . 4_554
H(22) C(54) 3.514 ? . 1_455
H(22) C(69) 3.011 ? . 3_556
H(22) H(12) 2.938 ? . 3_556
H(22) H(40) 2.589 ? . 1_455
H(22) H(46) 3.440 ? . 1_455
H(22) H(76) 2.974 ? . 3_556
H(22) H(77) 2.230 ? . 3_556
H(22) H(78) 3.408 ? . 3_556
H(23) H(12) 3.085 ? . 3_556
H(23) H(77) 3.279 ? . 3_556
H(23) H(78) 3.113 ? . 3_556
H(26) C(79) 3.267 ? . 4_554
H(26) C(80) 3.322 ? . 4_554
H(26) H(106) 3.447 ? . 4_554
H(26) H(107) 2.622 ? . 4_554
H(26) H(109) 3.034 ? . 4_554
H(26) H(110) 3.154 ? . 4_554
H(27) C(70) 3.366 ? . 2_555
H(27) H(57) 3.485 ? . 2_655
H(27) H(78) 3.049 ? . 2_555
H(27) H(79) 2.990 ? . 2_555
H(27) H(80) 3.533 ? . 2_555
H(27) H(90) 3.120 ? . 2_555
H(28) N(7) 3.322 ? . 4_554
H(28) C(1) 3.303 ? . 4_554
H(28) C(2) 3.218 ? . 4_554
H(28) H(1) 3.135 ? . 4_554
H(28) H(78) 3.380 ? . 2_555
H(28) H(90) 3.126 ? . 2_555
H(28) H(91) 3.503 ? . 2_555
H(28) H(96) 3.508 ? . 4_554
H(28) H(105) 3.570 ? . 4_554
H(29) C(19) 3.554 ? . 2_655
H(29) H(8) 3.075 ? . 2_655
H(29) H(57) 3.000 ? . 2_655
H(29) H(59) 3.572 ? . 2_655
H(29) H(91) 3.565 ? . 2_555
H(29) H(96) 3.002 ? . 4_554
H(30) O(1) 3.291 ? . 4_554
H(30) N(7) 3.320 ? . 4_554
H(30) C(1) 2.920 ? . 4_554
H(30) C(2) 3.393 ? . 4_554
H(30) C(5) 3.322 ? . 4_554
H(30) C(36) 2.881 ? . 4_554
H(30) H(72) 2.908 ? . 2_655
H(30) H(105) 3.188 ? . 4_554
H(31) C(1) 3.488 ? . 4_554
H(31) C(2) 3.363 ? . 4_554
H(31) C(3) 3.208 ? . 4_554
H(31) C(4) 3.124 ? . 4_554
H(31) C(5) 3.287 ? . 4_554
H(31) C(36) 3.442 ? . 4_554
H(31) C(44) 3.573 ? . 4_554
H(31) C(61) 3.547 ? . 3_655
H(31) H(2) 3.502 ? . 4_554
H(31) H(15) 3.435 ? . 4_554
H(31) H(17) 2.978 ? . 4_554
H(31) H(51) 3.485 ? . 3_655
H(31) H(58) 2.596 ? . 3_655
H(32) C(59) 3.481 ? . 3_655
H(32) C(67) 3.524 ? . 2_655
H(32) H(51) 2.702 ? . 3_655
H(32) H(52) 3.435 ? . 3_655
H(32) H(58) 2.959 ? . 3_655
H(32) H(72) 3.130 ? . 2_655
H(32) H(73) 3.304 ? . 2_655
H(33) C(84) 3.345 ? . 2_545
H(33) H(51) 3.572 ? . 3_655
H(33) H(52) 2.976 ? . 3_655
H(33) H(58) 3.362 ? . 3_655
H(33) H(117) 3.211 ? . 2_545
H(33) H(118) 2.756 ? . 2_545
H(33) H(119) 3.581 ? . 2_545
H(34) C(70) 3.175 ? . 2_555
H(34) H(15) 3.164 ? . 4_554
H(34) H(76) 3.120 ? . 2_555
H(34) H(78) 2.854 ? . 2_555
H(34) H(79) 2.620 ? . 2_555
H(34) H(117) 3.593 ? . 2_545
H(34) H(118) 3.341 ? . 2_545
H(34) H(119) 3.467 ? . 2_545
H(35) C(79) 3.294 ? . 4_554
H(35) H(79) 3.361 ? . 2_555
H(35) H(106) 2.465 ? . 4_554
H(35) H(108) 3.346 ? . 4_554
H(35) H(111) 3.247 ? . 4_554
H(35) H(118) 3.174 ? . 2_545
H(36) C(21) 3.596 ? . 2_655
H(36) C(22) 3.582 ? . 2_655
H(36) H(68) 3.481 ? . 2_655
H(37) O(6) 3.588 ? . 3_656
H(37) C(67) 3.095 ? . 3_656
H(37) C(90) 3.473 ? . 3_666
H(37) H(73) 2.441 ? . 3_656
H(37) H(74) 2.949 ? . 3_656
H(37) H(103) 3.108 ? . 3_656
H(38) N(4) 3.346 ? . 2_655
H(38) C(19) 3.177 ? . 2_655
H(38) C(20) 3.441 ? . 2_655
H(38) C(21) 3.587 ? . 2_655
H(38) C(90) 3.310 ? . 3_666
H(38) H(8) 2.820 ? . 2_655
H(38) H(9) 3.460 ? . 2_655
H(38) H(59) 3.481 ? . 2_655
H(38) H(73) 3.278 ? . 3_656
H(38) H(102) 3.146 ? . 2_655
H(39) C(23) 3.283 ? . 2_655
H(39) C(24) 3.111 ? . 2_655
H(39) C(63) 3.490 ? . 2_655
H(39) C(65) 3.412 ? . 2_655
H(39) C(66) 3.323 ? . 2_655
H(39) H(10) 2.955 ? . 2_655
H(39) H(68) 2.760 ? . 2_655
H(39) H(69) 2.672 ? . 2_655
H(39) H(71) 3.450 ? . 2_655
H(39) H(77) 3.590 ? . 3_656
H(40) N(6) 3.506 ? . 3_656
H(40) C(29) 3.064 ? . 3_656
H(40) C(30) 3.346 ? . 3_656
H(40) C(46) 3.293 ? . 1_655
H(40) H(12) 2.886 ? . 3_656
H(40) H(21) 3.160 ? . 1_655
H(40) H(22) 2.589 ? . 1_655
H(40) H(69) 3.252 ? . 2_655
H(40) H(77) 2.781 ? . 3_656
H(41) N(6) 3.325 ? . 3_656
H(41) C(29) 3.347 ? . 3_656
H(41) C(30) 3.078 ? . 3_656
H(41) C(41) 3.401 ? . 3_656
H(41) H(12) 3.585 ? . 3_656
H(41) H(68) 3.069 ? . 2_655
H(41) H(104) 3.282 ? . 3_656
H(42) C(71) 3.295 ? . 2_655
H(42) C(85) 3.452 ? . 2_645
H(42) C(86) 3.442 ? . 2_645
H(42) C(87) 3.517 ? . 2_645
H(42) C(91) 3.356 ? . 2_645
H(42) H(11) 2.931 ? . 2_655
H(42) H(81) 2.895 ? . 2_655
H(42) H(83) 2.806 ? . 2_655
H(43) C(27) 3.420 ? . 2_655
H(43) C(71) 3.505 ? . 2_655
H(43) H(10) 3.158 ? . 2_655
H(43) H(11) 2.902 ? . 2_655
H(43) H(19) 3.069 ? . 1_655
H(43) H(81) 2.890 ? . 2_655
H(43) H(83) 3.261 ? . 2_655
H(44) N(5) 3.040 ? . 2_655
H(44) C(24) 3.406 ? . 2_655
H(44) C(25) 3.350 ? . 2_655
H(44) C(26) 3.489 ? . 2_655
H(44) C(27) 3.155 ? . 2_655
H(44) C(87) 3.584 ? . 2_645
H(44) H(10) 3.163 ? . 2_655
H(44) H(11) 2.484 ? . 2_655
H(44) H(83) 3.339 ? . 2_655
H(44) H(103) 3.595 ? . 2_655
H(45) N(6) 2.733 ? . 3_656
H(45) C(30) 3.528 ? . 3_656
H(45) C(31) 3.561 ? . 3_656
H(45) H(12) 3.498 ? . 3_656
H(45) H(21) 3.200 ? . 1_655
H(45) H(87) 3.216 ? . 1_655
H(45) H(98) 3.170 ? . 3_656
H(45) H(104) 2.720 ? . 3_656
H(46) C(46) 3.398 ? . 1_655
H(46) H(19) 3.516 ? . 1_655
H(46) H(21) 2.552 ? . 1_655
H(46) H(22) 3.440 ? . 1_655
H(46) H(87) 3.415 ? . 1_655
H(46) H(88) 3.378 ? . 1_655
H(46) H(89) 3.581 ? . 1_655
H(47) H(88) 3.513 ? . 1_655
H(47) H(97) 3.359 ? . 3_656
H(47) H(98) 3.247 ? . 3_656
H(48) H(107) 3.578 ? . 4_554
H(49) C(79) 3.304 ? . 4_554
H(49) C(85) 3.482 ? . 4_554
H(49) C(86) 3.314 ? . 4_554
H(49) C(87) 3.459 ? . 4_554
H(49) C(91) 3.109 ? . 4_554
H(49) H(106) 3.419 ? . 4_554
H(49) H(107) 2.648 ? . 4_554
H(49) H(108) 3.360 ? . 4_554
H(50) C(86) 3.410 ? . 4_554
H(50) C(87) 3.407 ? . 4_554
H(50) C(88) 3.446 ? . 2_645
H(50) C(88) 3.546 ? . 4_554
H(50) C(89) 3.390 ? . 4_554
H(51) C(50) 3.507 ? . 3_655
H(51) C(90) 3.396 ? . 4_554
H(51) C(92) 3.536 ? . 4_554
H(51) H(4) 3.130 ? . 3_655
H(51) H(31) 3.485 ? . 3_655
H(51) H(32) 2.702 ? . 3_655
H(51) H(33) 3.572 ? . 3_655
H(52) C(85) 3.357 ? . 2_645
H(52) C(86) 3.464 ? . 2_645
H(52) H(32) 3.435 ? . 3_655
H(52) H(33) 2.976 ? . 3_655
H(53) C(86) 3.191 ? . 2_645
H(53) C(89) 3.524 ? . 4_554
H(53) C(90) 3.432 ? . 4_554
H(53) C(92) 3.459 ? . 4_554
H(54) C(85) 3.434 ? . 2_645
H(54) C(86) 3.537 ? . 2_645
H(54) H(88) 3.410 ? . 1_655
H(54) H(115) 3.533 ? . 4_654
H(55) H(17) 3.500 ? . 2_645
H(55) H(88) 2.971 ? . 1_655
H(55) H(94) 3.145 ? . 1_655
H(55) H(115) 3.481 ? . 4_654
H(55) H(117) 3.007 ? . 4_654
H(56) C(77) 2.901 ? . 3_656
H(56) H(87) 3.583 ? . 1_655
H(56) H(88) 2.985 ? . 1_655
H(56) H(91) 3.105 ? . 1_655
H(56) H(96) 2.964 ? . 3_656
H(56) H(97) 2.692 ? . 3_656
H(56) H(98) 2.567 ? . 3_656
H(57) C(4) 3.447 ? . 2_645
H(57) C(7) 3.503 ? . 2_645
H(57) H(2) 2.698 ? . 2_645
H(57) H(3) 3.116 ? . 2_645
H(57) H(17) 2.933 ? . 2_645
H(57) H(27) 3.485 ? . 2_645
H(57) H(29) 3.000 ? . 2_645
H(58) N(1) 3.542 ? . 2_645
H(58) C(4) 3.167 ? . 2_645
H(58) C(5) 3.502 ? . 2_645
H(58) C(50) 3.217 ? . 3_655
H(58) H(2) 2.819 ? . 2_645
H(58) H(17) 2.741 ? . 2_645
H(58) H(31) 2.596 ? . 3_655
H(58) H(32) 2.959 ? . 3_655
H(58) H(33) 3.362 ? . 3_655
H(59) N(1) 2.824 ? . 2_645
H(59) C(4) 3.403 ? . 2_645
H(59) C(5) 3.381 ? . 2_645
H(59) C(6) 2.890 ? . 2_645
H(59) C(7) 3.089 ? . 2_645
H(59) H(2) 2.926 ? . 2_645
H(59) H(3) 3.082 ? . 2_645
H(59) H(29) 3.572 ? . 2_645
H(59) H(38) 3.481 ? . 2_645
H(59) H(99) 3.418 ? . 2_645
H(60) H(61) 3.359 ? . 3_656
H(61) C(62) 3.498 ? . 3_656
H(61) H(60) 3.359 ? . 3_656
H(61) H(61) 2.823 ? . 3_656
H(61) H(85) 2.972 ? . 3_656
H(62) O(7) 2.687 ? . 3_656
H(62) C(77) 3.058 ? . 3_656
H(62) H(85) 2.834 ? . 3_656
H(62) H(96) 3.255 ? . 3_656
H(62) H(97) 2.709 ? . 3_656
H(63) H(107) 3.271 ? . 4_554
H(63) H(109) 2.924 ? . 4_554
H(64) C(79) 3.327 ? . 4_554
H(64) H(107) 2.598 ? . 4_554
H(64) H(108) 3.396 ? . 4_554
H(64) H(109) 3.070 ? . 4_554
H(66) C(89) 3.295 ? . 4_554
H(66) C(90) 3.404 ? . 4_554
H(66) C(91) 3.531 ? . 4_554
H(67) C(27) 3.531 ? . 4_544
H(67) C(28) 3.525 ? . 4_544
H(67) C(68) 3.549 ? . 4_544
H(67) C(69) 2.992 ? . 4_544
H(67) H(11) 3.413 ? . 4_544
H(67) H(75) 2.235 ? . 4_544
H(67) H(77) 3.067 ? . 4_544
H(67) H(83) 3.126 ? . 4_544
H(68) C(54) 3.302 ? . 2_645
H(68) H(36) 3.481 ? . 2_645
H(68) H(39) 2.760 ? . 2_645
H(68) H(41) 3.069 ? . 2_645
H(68) H(75) 3.547 ? . 4_544
H(69) C(54) 3.387 ? . 2_645
H(69) C(69) 3.149 ? . 4_544
H(69) H(39) 2.672 ? . 2_645
H(69) H(40) 3.252 ? . 2_645
H(69) H(75) 2.636 ? . 4_544
H(69) H(77) 2.810 ? . 4_544
H(70) H(75) 2.996 ? . 4_544
H(70) H(109) 3.543 ? . 4_554
H(70) H(114) 3.112 ? . 4_554
H(71) H(39) 3.450 ? . 2_645
H(72) O(1) 2.777 ? . 3_656
H(72) C(36) 3.597 ? . 3_656
H(72) C(50) 3.473 ? . 2_645
H(72) H(4) 3.194 ? . 2_645
H(72) H(30) 2.908 ? . 2_645
H(72) H(32) 3.130 ? . 2_645
H(72) H(99) 3.433 ? . 3_656
H(73) O(1) 3.261 ? . 3_656
H(73) O(2) 3.310 ? . 3_656
H(73) N(1) 3.324 ? . 3_656
H(73) C(52) 3.117 ? . 3_656
H(73) H(4) 3.462 ? . 2_645
H(73) H(32) 3.304 ? . 2_645
H(73) H(37) 2.441 ? . 3_656
H(73) H(38) 3.278 ? . 3_656
H(73) H(99) 2.785 ? . 3_656
H(74) O(1) 3.441 ? . 3_656
H(74) H(37) 2.949 ? . 3_656
H(75) C(65) 3.180 ? . 4_545
H(75) C(66) 3.205 ? . 4_545
H(75) H(15) 3.403 ? . 3_556
H(75) H(67) 2.235 ? . 4_545
H(75) H(68) 3.547 ? . 4_545
H(75) H(69) 2.636 ? . 4_545
H(75) H(70) 2.996 ? . 4_545
H(75) H(119) 3.204 ? . 1_545
H(76) C(44) 3.028 ? . 3_556
H(76) C(84) 3.512 ? . 1_545
H(76) H(15) 2.130 ? . 3_556
H(76) H(16) 3.183 ? . 3_556
H(76) H(22) 2.974 ? . 3_556
H(76) H(34) 3.120 ? . 2_545
H(76) H(117) 3.301 ? . 1_545
H(76) H(119) 2.850 ? . 1_545
H(77) C(44) 3.493 ? . 3_556
H(77) C(46) 3.122 ? . 3_556
H(77) C(54) 3.547 ? . 3_656
H(77) H(15) 2.804 ? . 3_556
H(77) H(16) 3.480 ? . 3_556
H(77) H(22) 2.230 ? . 3_556
H(77) H(23) 3.279 ? . 3_556
H(77) H(39) 3.590 ? . 3_656
H(77) H(40) 2.781 ? . 3_656
H(77) H(67) 3.067 ? . 4_545
H(77) H(69) 2.810 ? . 4_545
H(78) H(15) 3.230 ? . 3_556
H(78) H(22) 3.408 ? . 3_556
H(78) H(23) 3.113 ? . 3_556
H(78) H(27) 3.049 ? . 2_545
H(78) H(28) 3.380 ? . 2_545
H(78) H(34) 2.854 ? . 2_545
H(79) C(45) 3.121 ? . 2_545
H(79) C(51) 3.406 ? . 2_545
H(79) H(18) 2.612 ? . 2_545
H(79) H(19) 3.015 ? . 2_545
H(79) H(20) 3.244 ? . 2_545
H(79) H(27) 2.990 ? . 2_545
H(79) H(34) 2.620 ? . 2_545
H(79) H(35) 3.361 ? . 2_545
H(80) C(45) 3.516 ? . 2_545
H(80) H(18) 2.950 ? . 2_545
H(80) H(19) 3.191 ? . 2_545
H(80) H(27) 3.533 ? . 2_545
H(81) C(45) 3.275 ? . 2_545
H(81) C(55) 3.310 ? . 2_645
H(81) H(18) 3.412 ? . 2_545
H(81) H(19) 2.599 ? . 2_545
H(81) H(20) 3.342 ? . 2_545
H(81) H(42) 2.895 ? . 2_645
H(81) H(43) 2.890 ? . 2_645
H(82) H(113) 3.500 ? . 1_545
H(82) H(116) 3.436 ? . 3_556
H(82) H(119) 2.686 ? . 1_545
H(83) C(55) 3.312 ? . 2_645
H(83) C(91) 3.303 ? . 1_545
H(83) H(42) 2.806 ? . 2_645
H(83) H(43) 3.261 ? . 2_645
H(83) H(44) 3.339 ? . 2_645
H(83) H(67) 3.126 ? . 4_545
H(85) C(62) 3.310 ? . 3_656
H(85) H(61) 2.972 ? . 3_656
H(85) H(62) 2.834 ? . 3_656
H(87) H(45) 3.216 ? . 1_455
H(87) H(46) 3.415 ? . 1_455
H(87) H(56) 3.583 ? . 1_455
H(87) H(98) 2.760 ? . 3_556
H(88) C(60) 3.299 ? . 1_455
H(88) H(46) 3.378 ? . 1_455
H(88) H(47) 3.513 ? . 1_455
H(88) H(54) 3.410 ? . 1_455
H(88) H(55) 2.971 ? . 1_455
H(88) H(56) 2.985 ? . 1_455
H(88) H(98) 3.445 ? . 3_556
H(88) H(115) 2.942 ? . 4_554
H(89) H(46) 3.581 ? . 1_455
H(89) H(112) 3.165 ? . 4_554
H(90) C(49) 3.465 ? . 2_545
H(90) H(27) 3.120 ? . 2_545
H(90) H(28) 3.126 ? . 2_545
H(91) C(77) 3.115 ? . 3_556
H(91) H(28) 3.503 ? . 2_545
H(91) H(29) 3.565 ? . 2_545
H(91) H(56) 3.105 ? . 1_455
H(91) H(96) 2.947 ? . 3_556
H(91) H(98) 2.431 ? . 3_556
H(92) C(34) 3.275 ? . 3_556
H(92) C(35) 3.359 ? . 3_556
H(92) H(1) 3.440 ? . 3_556
H(92) H(14) 3.473 ? . 3_556
H(92) H(98) 3.496 ? . 3_556
H(93) C(82) 3.491 ? . 4_554
H(93) H(16) 3.526 ? . 2_545
H(93) H(114) 2.662 ? . 4_554
H(93) H(115) 3.305 ? . 4_554
H(93) H(117) 3.251 ? . 4_554
H(94) H(16) 2.865 ? . 2_545
H(94) H(17) 3.508 ? . 2_545
H(94) H(55) 3.145 ? . 1_455
H(95) H(16) 3.372 ? . 2_545
H(96) C(18) 3.485 ? . 3_656
H(96) C(19) 3.396 ? . 3_656
H(96) C(20) 3.545 ? . 3_656
H(96) H(28) 3.508 ? . 4_555
H(96) H(29) 3.002 ? . 4_555
H(96) H(56) 2.964 ? . 3_656
H(96) H(62) 3.255 ? . 3_656
H(96) H(91) 2.947 ? . 3_556
H(97) N(3) 3.327 ? . 3_656
H(97) C(14) 3.291 ? . 3_656
H(97) C(16) 2.694 ? . 3_656
H(97) C(17) 2.685 ? . 3_656
H(97) C(18) 3.025 ? . 3_656
H(97) C(19) 3.386 ? . 3_656
H(97) C(20) 3.428 ? . 3_656
H(97) C(39) 3.067 ? . 3_656
H(97) C(60) 3.539 ? . 3_656
H(97) C(62) 3.583 ? . 3_656
H(97) H(6) 2.461 ? . 3_656
H(97) H(7) 3.069 ? . 3_656
H(97) H(47) 3.359 ? . 3_656
H(97) H(56) 2.692 ? . 3_656
H(97) H(62) 2.709 ? . 3_656
H(98) C(60) 3.540 ? . 3_656
H(98) C(74) 3.490 ? . 3_556
H(98) C(75) 3.331 ? . 3_556
H(98) H(6) 3.254 ? . 3_656
H(98) H(45) 3.170 ? . 3_656
H(98) H(47) 3.247 ? . 3_656
H(98) H(56) 2.567 ? . 3_656
H(98) H(87) 2.760 ? . 3_556
H(98) H(88) 3.445 ? . 3_556
H(98) H(91) 2.431 ? . 3_556
H(98) H(92) 3.496 ? . 3_556
H(99) C(67) 3.45(5) ? . 3_656
H(99) H(59) 3.418 ? . 2_655
H(99) H(72) 3.433 ? . 3_656
H(99) H(73) 2.785 ? . 3_656
H(100) O(5) 2.28(6) ? . 2_655
H(100) N(4) 3.42(6) ? . 2_655
H(100) N(5) 3.56(6) ? . 2_655
H(100) C(21) 3.05(6) ? . 2_655
H(100) C(25) 3.15(6) ? . 2_655
H(100) C(40) 2.53(6) ? . 2_655
H(100) C(92) 3.14(6) ? . 2_645
H(100) H(102) 2.91(9) ? . 2_655
H(100) H(103) 3.34(9) ? . 2_655
H(102) N(2) 3.15(7) ? . 2_645
H(102) C(8) 3.41(6) ? . 2_645
H(102) C(9) 2.77(6) ? . 2_645
H(102) C(10) 2.79(7) ? . 2_645
H(102) C(37) 3.39(7) ? . 2_645
H(102) H(4) 2.909 ? . 2_645
H(102) H(38) 3.146 ? . 2_645
H(102) H(100) 2.91(9) ? . 2_645
H(103) C(90) 3.16(5) ? . 1_545
H(103) C(92) 3.21(6) ? . 1_545
H(103) H(5) 3.498 ? . 2_645
H(103) H(37) 3.108 ? . 3_656
H(103) H(44) 3.595 ? . 2_645
H(103) H(100) 3.34(9) ? . 2_645
H(104) C(56) 3.57(5) ? . 3_656
H(104) H(6) 3.280 ? . 3_656
H(104) H(41) 3.282 ? . 3_656
H(104) H(45) 2.720 ? . 3_656
H(105) H(28) 3.570 ? . 4_555
H(105) H(30) 3.188 ? . 4_555
H(106) C(6) 3.342 ? . 4_555
H(106) C(7) 3.008 ? . 4_555
H(106) C(8) 3.523 ? . 4_555
H(106) C(51) 3.388 ? . 4_555
H(106) H(3) 2.965 ? . 4_555
H(106) H(26) 3.447 ? . 4_555
H(106) H(35) 2.465 ? . 4_555
H(106) H(49) 3.419 ? . 4_555
H(107) O(3) 3.589 ? . 4_555
H(107) C(47) 3.580 ? . 4_555
H(107) C(57) 3.381 ? . 4_555
H(107) C(64) 3.304 ? . 4_555
H(107) H(26) 2.622 ? . 4_555
H(107) H(48) 3.578 ? . 4_555
H(107) H(49) 2.648 ? . 4_555
H(107) H(63) 3.271 ? . 4_555
H(107) H(64) 2.598 ? . 4_555
H(108) C(85) 3.364 ? . .
H(108) H(35) 3.346 ? . 4_555
H(108) H(49) 3.360 ? . 4_555
H(108) H(64) 3.396 ? . 4_555
H(108) H(118) 3.305 ? . 3_566
H(109) C(64) 3.453 ? . 4_555
H(109) H(14) 3.412 ? . 4_555
H(109) H(26) 3.034 ? . 4_555
H(109) H(63) 2.924 ? . 4_555
H(109) H(64) 3.070 ? . 4_555
H(109) H(70) 3.543 ? . 4_555
H(110) C(1) 3.292 ? . 4_555
H(110) C(2) 3.170 ? . 4_555
H(110) C(3) 2.938 ? . 4_555
H(110) C(4) 2.881 ? . 4_555
H(110) C(5) 3.002 ? . 4_555
H(110) C(36) 3.187 ? . 4_555
H(110) C(45) 3.453 ? . 4_555
H(110) H(2) 3.343 ? . 4_555
H(110) H(14) 3.567 ? . 4_555
H(110) H(20) 2.573 ? . 4_555
H(110) H(26) 3.154 ? . 4_555
H(111) H(20) 2.846 ? . 4_555
H(111) H(35) 3.247 ? . 4_555
H(111) H(118) 3.241 ? . 3_566
H(111) H(119) 3.429 ? . 3_566
H(112) C(45) 3.314 ? . 4_555
H(112) H(19) 3.480 ? . 4_555
H(112) H(20) 2.417 ? . 4_555
H(112) H(21) 3.561 ? . 4_555
H(112) H(89) 3.165 ? . 4_555
H(113) H(82) 3.500 ? . 1_565
H(113) H(116) 3.017 ? . 3_566
H(113) H(118) 3.565 ? . 3_566
H(114) H(70) 3.112 ? . 4_555
H(114) H(93) 2.662 ? . 4_555
H(115) H(54) 3.533 ? . 4_455
H(115) H(55) 3.481 ? . 4_455
H(115) H(88) 2.942 ? . 4_555
H(115) H(93) 3.305 ? . 4_555
H(116) C(85) 3.403 ? . 3_566
H(116) H(82) 3.436 ? . 3_556
H(116) H(113) 3.017 ? . 3_566
H(116) H(116) 3.413 ? . 3_566
H(116) H(119) 3.578 ? . 3_566
H(117) H(15) 3.350 ? . 3_566
H(117) H(17) 3.482 ? . 3_566
H(117) H(33) 3.211 ? . 2_555
H(117) H(34) 3.593 ? . 2_555
H(117) H(55) 3.007 ? . 4_455
H(117) H(76) 3.301 ? . 1_565
H(117) H(93) 3.251 ? . 4_555
H(118) C(51) 3.263 ? . 2_555
H(118) C(85) 3.354 ? . 3_566
H(118) H(33) 2.756 ? . 2_555
H(118) H(34) 3.341 ? . 2_555
H(118) H(35) 3.174 ? . 2_555
H(118) H(108) 3.305 ? . 3_566
H(118) H(111) 3.241 ? . 3_566
H(118) H(113) 3.565 ? . 3_566
H(119) C(69) 3.424 ? . 1_565
H(119) H(33) 3.581 ? . 2_555
H(119) H(34) 3.467 ? . 2_555
H(119) H(75) 3.204 ? . 1_565
H(119) H(76) 2.850 ? . 1_565
H(119) H(82) 2.686 ? . 1_565
H(119) H(111) 3.429 ? . 3_566
H(119) H(116) 3.578 ? . 3_566

loop_
_geom_hbond_atom_site_label_D
_geom_hbond_atom_site_label_H
_geom_hbond_atom_site_label_A
_geom_hbond_site_symmetry_D
_geom_hbond_site_symmetry_H
_geom_hbond_site_symmetry_A
_geom_hbond_distance_DA
_geom_hbond_distance_DH
_geom_hbond_distance_HA
_geom_hbond_angle_DHA
_geom_hbond_publ_flag
N(1) H(99) O(1) . . . 2.688(7) 0.86(4) 2.20(6) 116(4) no
N(1) H(99) O(2) . . . 2.631(7) 0.86(4) 2.16(5) 114(4) no
N(2) H(100) O(5) . . 2_655 3.050(7) 0.86(6) 2.28(6) 148(5) no
N(3) H(101) O(4) . . . 2.674(8) 0.87(6) 2.17(8) 117(5) no
N(5) H(103) O(5) . . . 2.739(7) 0.85(5) 2.24(6) 117(4) no
N(6) H(104) O(7) . . . 2.744(7) 0.87(4) 2.21(5) 120(3) no
N(7) H(105) O(1) . . . 2.739(8) 0.86(5) 2.30(6) 111(4) no
N(7) H(105) O(7) . . . 2.684(7) 0.86(5) 2.31(5) 107(4) no

loop_
_geom_torsion_atom_site_label_1
_geom_torsion_atom_site_label_2
_geom_torsion_atom_site_label_3
_geom_torsion_atom_site_label_4
_geom_torsion
_geom_torsion_publ_flag
_geom_torsion_site_symmetry_1
_geom_torsion_site_symmetry_2
_geom_torsion_site_symmetry_3
_geom_torsion_site_symmetry_4
C(47) O(1) C(36) C(1) 90.8(7) ? . . . .
C(47) O(1) C(36) C(5) -92.3(7) ? . . . .
C(52) O(2) C(37) C(6) -109.5(6) ? . . . .
C(52) O(2) C(37) C(10) 74.3(7) ? . . . .
C(57) O(3) C(38) C(11) 81.9(7) ? . . . .
C(57) O(3) C(38) C(15) -100.4(7) ? . . . .
C(62) O(4) C(39) C(16) -92.5(6) ? . . . .
C(62) O(4) C(39) C(20) 87.7(7) ? . . . .
C(67) O(5) C(40) C(21) 82.5(7) ? . . . .
C(67) O(5) C(40) C(25) -102.1(6) ? . . . .
C(72) O(6) C(41) C(26) 107.6(7) ? . . . .
C(72) O(6) C(41) C(30) -73.7(8) ? . . . .
C(77) O(7) C(42) C(31) -100.7(7) ? . . . .
C(77) O(7) C(42) C(35) 85.6(7) ? . . . .
C(5) N(1) C(6) C(7) 25.3(10) ? . . . .
C(5) N(1) C(6) C(37) -155.9(6) ? . . . .
C(6) N(1) C(5) C(4) -44.8(10) ? . . . .
C(6) N(1) C(5) C(36) 138.6(6) ? . . . .
C(10) N(2) C(11) C(12) -144.6(6) ? . . . .
C(10) N(2) C(11) C(38) 36.4(9) ? . . . .
C(11) N(2) C(10) C(9) -150.1(6) ? . . . .
C(11) N(2) C(10) C(37) 29.7(10) ? . . . .
C(15) N(3) C(16) C(17) -18.2(10) ? . . . .
C(15) N(3) C(16) C(39) 162.2(6) ? . . . .
C(16) N(3) C(15) C(14) -35.8(10) ? . . . .
C(16) N(3) C(15) C(38) 145.6(6) ? . . . .
C(20) N(4) C(21) C(22) 12.0(10) ? . . . .
C(20) N(4) C(21) C(40) -164.0(6) ? . . . .
C(21) N(4) C(20) C(19) -132.8(6) ? . . . .
C(21) N(4) C(20) C(39) 49.2(9) ? . . . .
C(25) N(5) C(26) C(27) 119.5(6) ? . . . .
C(25) N(5) C(26) C(41) -56.9(8) ? . . . .
C(26) N(5) C(25) C(24) -35.9(8) ? . . . .
C(26) N(5) C(25) C(40) 143.4(6) ? . . . .
C(30) N(6) C(31) C(32) 39.0(10) ? . . . .
C(30) N(6) C(31) C(42) -139.0(7) ? . . . .
C(31) N(6) C(30) C(29) -79.2(8) ? . . . .
C(31) N(6) C(30) C(41) 104.1(7) ? . . . .
C(1) N(7) C(35) C(34) -16.0(12) ? . . . .
C(1) N(7) C(35) C(42) 163.1(7) ? . . . .
C(35) N(7) C(1) C(2) 59.3(10) ? . . . .
C(35) N(7) C(1) C(36) -124.9(7) ? . . . .
N(7) C(1) C(2) C(3) 176.2(6) ? . . . .
N(7) C(1) C(36) O(1) 1.6(9) ? . . . .
N(7) C(1) C(36) C(5) -175.1(6) ? . . . .
C(2) C(1) C(36) O(1) 177.6(6) ? . . . .
C(2) C(1) C(36) C(5) 0.8(10) ? . . . .
C(36) C(1) C(2) C(3) 0.5(10) ? . . . .
C(1) C(2) C(3) C(4) -2.8(10) ? . . . .
C(1) C(2) C(3) C(43) 179.3(6) ? . . . .
C(2) C(3) C(4) C(5) 4.0(10) ? . . . .
C(2) C(3) C(43) C(44) 114.5(7) ? . . . .
C(2) C(3) C(43) C(45) -123.5(8) ? . . . .
C(2) C(3) C(43) C(46) -4.5(9) ? . . . .
C(4) C(3) C(43) C(44) -63.4(8) ? . . . .
C(4) C(3) C(43) C(45) 58.5(9) ? . . . .
C(4) C(3) C(43) C(46) 177.6(6) ? . . . .
C(43) C(3) C(4) C(5) -178.1(6) ? . . . .
C(3) C(4) C(5) N(1) -179.2(6) ? . . . .
C(3) C(4) C(5) C(36) -2.6(9) ? . . . .
N(1) C(5) C(36) O(1) 0.4(7) ? . . . .
N(1) C(5) C(36) C(1) 177.1(6) ? . . . .
C(4) C(5) C(36) O(1) -176.5(5) ? . . . .
C(4) C(5) C(36) C(1) 0.2(7) ? . . . .
N(1) C(6) C(7) C(8) 178.9(6) ? . . . .
N(1) C(6) C(37) O(2) -1.5(8) ? . . . .
N(1) C(6) C(37) C(10) 174.8(5) ? . . . .
C(7) C(6) C(37) O(2) 177.3(5) ? . . . .
C(7) C(6) C(37) C(10) -6.3(9) ? . . . .
C(37) C(6) C(7) C(8) 0.2(7) ? . . . .
C(6) C(7) C(8) C(9) 4.7(9) ? . . . .
C(6) C(7) C(8) C(48) -178.3(6) ? . . . .
C(7) C(8) C(9) C(10) -3.7(9) ? . . . .
C(7) C(8) C(48) C(49) 51.0(8) ? . . . .
C(7) C(8) C(48) C(50) 170.3(6) ? . . . .
C(7) C(8) C(48) C(51) -69.9(8) ? . . . .
C(9) C(8) C(48) C(49) -132.1(6) ? . . . .
C(9) C(8) C(48) C(50) -12.8(8) ? . . . .
C(9) C(8) C(48) C(51) 107.0(7) ? . . . .
C(48) C(8) C(9) C(10) 179.3(5) ? . . . .
C(8) C(9) C(10) N(2) 177.6(5) ? . . . .
C(8) C(9) C(10) C(37) -2.3(9) ? . . . .
N(2) C(10) C(37) O(2) 3.6(9) ? . . . .
N(2) C(10) C(37) C(6) -172.5(6) ? . . . .
C(9) C(10) C(37) O(2) -176.5(5) ? . . . .
C(9) C(10) C(37) C(6) 7.4(9) ? . . . .
N(2) C(11) C(12) C(13) -179.8(4) ? . . . .
N(2) C(11) C(38) O(3) -1.4(9) ? . . . .
N(2) C(11) C(38) C(15) -179.1(6) ? . . . .
C(12) C(11) C(38) O(3) 179.5(5) ? . . . .
C(12) C(11) C(38) C(15) 1.9(9) ? . . . .
C(38) C(11) C(12) C(13) -0.8(9) ? . . . .
C(11) C(12) C(13) C(14) -0.0(9) ? . . . .
C(11) C(12) C(13) C(53) -175.1(6) ? . . . .
C(12) C(13) C(14) C(15) -0.3(8) ? . . . .
C(12) C(13) C(53) C(54) 64.8(7) ? . . . .
C(12) C(13) C(53) C(55) -53.5(8) ? . . . .
C(12) C(13) C(53) C(56) -175.0(6) ? . . . .
C(14) C(13) C(53) C(54) -110.1(7) ? . . . .
C(14) C(13) C(53) C(55) 131.7(7) ? . . . .
C(14) C(13) C(53) C(56) 10.2(9) ? . . . .
C(53) C(13) C(14) C(15) 174.5(6) ? . . . .
C(13) C(14) C(15) N(3) -177.2(6) ? . . . .
C(13) C(14) C(15) C(38) 1.4(10) ? . . . .
N(3) C(15) C(38) O(3) -1.2(9) ? . . . .
N(3) C(15) C(38) C(11) 176.5(6) ? . . . .
C(14) C(15) C(38) O(3) -179.9(4) ? . . . .
C(14) C(15) C(38) C(11) -2.2(10) ? . . . .
N(3) C(16) C(17) C(18) 178.2(5) ? . . . .
N(3) C(16) C(39) O(4) -2.8(8) ? . . . .
N(3) C(16) C(39) C(20) 177.0(5) ? . . . .
C(17) C(16) C(39) O(4) 177.5(5) ? . . . .
C(17) C(16) C(39) C(20) -2.7(8) ? . . . .
C(39) C(16) C(17) C(18) -2.2(9) ? . . . .
C(16) C(17) C(18) C(19) 4.8(9) ? . . . .
C(16) C(17) C(18) C(58) -176.3(5) ? . . . .
C(17) C(18) C(19) C(20) -2.7(8) ? . . . .
C(17) C(18) C(58) C(59) -56.9(8) ? . . . .
C(17) C(18) C(58) C(60) 58.2(8) ? . . . .
C(17) C(18) C(58) C(61) 178.5(6) ? . . . .
C(19) C(18) C(58) C(59) 121.9(7) ? . . . .
C(19) C(18) C(58) C(60) -123.0(7) ? . . . .
C(19) C(18) C(58) C(61) -2.7(9) ? . . . .
C(58) C(18) C(19) C(20) 178.5(5) ? . . . .
C(18) C(19) C(20) C(39) -2.0(9) ? . . . .
N(4) C(20) C(39) O(4) 2.5(8) ? . . . .
N(4) C(20) C(39) C(16) -177.3(5) ? . . . .
C(19) C(20) C(39) O(4) -175.5(5) ? . . . .
C(19) C(20) C(39) C(16) 4.7(9) ? . . . .
N(4) C(21) C(22) C(23) -176.1(6) ? . . . .
N(4) C(21) C(40) O(5) -6.7(9) ? . . . .
N(4) C(21) C(40) C(25) 178.1(6) ? . . . .
C(22) C(21) C(40) O(5) 177.3(5) ? . . . .
C(22) C(21) C(40) C(25) 2.1(9) ? . . . .
C(40) C(21) C(22) C(23) -0.1(8) ? . . . .
C(21) C(22) C(23) C(24) -1.7(10) ? . . . .
C(21) C(22) C(23) C(63) 175.4(6) ? . . . .
C(22) C(23) C(24) C(25) 1.6(10) ? . . . .
C(22) C(23) C(63) C(64) -61.7(9) ? . . . .
C(22) C(23) C(63) C(65) 56.6(8) ? . . . .
C(22) C(23) C(63) C(66) 177.7(6) ? . . . .
C(24) C(23) C(63) C(64) 115.3(8) ? . . . .
C(24) C(23) C(63) C(65) -126.3(7) ? . . . .
C(24) C(23) C(63) C(66) -5.3(10) ? . . . .
C(63) C(23) C(24) C(25) -175.4(6) ? . . . .
C(23) C(24) C(25) N(5) 179.6(6) ? . . . .
C(23) C(24) C(25) C(40) 0.3(8) ? . . . .
N(5) C(25) C(40) O(5) 3.2(9) ? . . . .
N(5) C(25) C(40) C(21) 178.5(6) ? . . . .
C(24) C(25) C(40) O(5) -177.5(5) ? . . . .
C(24) C(25) C(40) C(21) -2.2(9) ? . . . .
N(5) C(26) C(27) C(28) -176.2(5) ? . . . .
N(5) C(26) C(41) O(6) -7.6(9) ? . . . .
N(5) C(26) C(41) C(30) 173.7(5) ? . . . .
C(27) C(26) C(41) O(6) 176.0(5) ? . . . .
C(27) C(26) C(41) C(30) -2.7(9) ? . . . .
C(41) C(26) C(27) C(28) 0.2(7) ? . . . .
C(26) C(27) C(28) C(29) 0.3(7) ? . . . .
C(26) C(27) C(28) C(68) 177.7(6) ? . . . .
C(27) C(28) C(29) C(30) 1.8(8) ? . . . .
C(27) C(28) C(68) C(69) 115.0(7) ? . . . .
C(27) C(28) C(68) C(70) -125.6(7) ? . . . .
C(27) C(28) C(68) C(71) -5.4(9) ? . . . .
C(29) C(28) C(68) C(69) -67.8(7) ? . . . .
C(29) C(28) C(68) C(70) 51.6(8) ? . . . .
C(29) C(28) C(68) C(71) 171.9(6) ? . . . .
C(68) C(28) C(29) C(30) -175.6(5) ? . . . .
C(28) C(29) C(30) N(6) 178.9(5) ? . . . .
C(28) C(29) C(30) C(41) -4.4(9) ? . . . .
N(6) C(30) C(41) O(6) 2.7(9) ? . . . .
N(6) C(30) C(41) C(26) -178.5(5) ? . . . .
C(29) C(30) C(41) O(6) -174.0(5) ? . . . .
C(29) C(30) C(41) C(26) 4.7(9) ? . . . .
N(6) C(31) C(32) C(33) -177.9(6) ? . . . .
N(6) C(31) C(42) O(7) -0.5(9) ? . . . .
N(6) C(31) C(42) C(35) 172.9(6) ? . . . .
C(32) C(31) C(42) O(7) -178.6(6) ? . . . .
C(32) C(31) C(42) C(35) -5.2(11) ? . . . .
C(42) C(31) C(32) C(33) 0.1(8) ? . . . .
C(31) C(32) C(33) C(34) 4.5(11) ? . . . .
C(31) C(32) C(33) C(73) -177.8(6) ? . . . .
C(32) C(33) C(34) C(35) -4.5(11) ? . . . .
C(32) C(33) C(73) C(74) 168.2(7) ? . . . .
C(32) C(33) C(73) C(75) 51.5(9) ? . . . .
C(32) C(33) C(73) C(76) -68.4(9) ? . . . .
C(34) C(33) C(73) C(74) -14.2(10) ? . . . .
C(34) C(33) C(73) C(75) -130.9(8) ? . . . .
C(34) C(33) C(73) C(76) 109.2(8) ? . . . .
C(73) C(33) C(34) C(35) 177.9(7) ? . . . .
C(33) C(34) C(35) N(7) 178.8(7) ? . . . .
C(33) C(34) C(35) C(42) -0.2(9) ? . . . .
N(7) C(35) C(42) O(7) -0.6(10) ? . . . .
N(7) C(35) C(42) C(31) -173.9(6) ? . . . .
C(34) C(35) C(42) O(7) 178.6(6) ? . . . .
C(34) C(35) C(42) C(31) 5.3(11) ? . . . .
C(79) C(80) C(81) C(82) -83(2) ? . . . .
C(80) C(81) C(82) C(83) -161.4(19) ? . . . .
C(81) C(82) C(83) C(84) 178.4(18) ? . . . .
C(86) C(85) C(91) C(87) 9.2(19) ? . . . .
C(91) C(85) C(86) C(87) -8.8(18) ? . . . .
C(85) C(86) C(87) C(88) 175.5(15) ? . . . .
C(85) C(86) C(87) C(91) 8.0(16) ? . . . .
C(85) C(86) C(91) C(87) -171.9(17) ? . . . .
C(87) C(86) C(91) C(85) 171.9(17) ? . . . .
C(91) C(86) C(87) C(88) 168(2) ? . . . .
C(86) C(87) C(88) C(89) -137(2) ? . . . .
C(86) C(87) C(88) C(92) 168.4(18) ? . . . .
C(86) C(87) C(91) C(85) -11(2) ? . . . .
C(88) C(87) C(91) C(85) -146(7) ? . . . .
C(88) C(87) C(91) C(86) -135(8) ? . . . .
C(91) C(87) C(88) C(89) -10(8) ? . . . .
C(91) C(87) C(88) C(92) -64(8) ? . . . .
C(87) C(88) C(89) C(90) -124(2) ? . . . .
C(87) C(88) C(89) C(92) -136.7(16) ? . . . .
C(87) C(88) C(92) C(89) 69(2) ? . . . .
C(87) C(88) C(92) C(90) 58(2) ? . . . .
C(89) C(88) C(92) C(90) -10.8(15) ? . . . .
C(92) C(88) C(89) C(90) 12.6(18) ? . . . .
C(88) C(89) C(90) C(92) -11.3(16) ? . . . .
C(88) C(89) C(92) C(90) 168.3(17) ? . . . .
C(90) C(89) C(92) C(88) -168.3(17) ? . . . .
C(89) C(90) C(92) C(88) 12.0(17) ? . . . .
